data_1562122
loop_
_publ_author_name
'Sen, Sajal'
'Perrin, Mark W.'
'Sedgwick, Adam C.'
'Lynch, Vincent M.'
'Sessler, Jonathan L.'
'Arambula, Jonathan F.'

_publ_section_title
;
 Covalent and non-covalent albumin binding of Au(i) bis-NHCs <i>via</i>
 post-synthetic amide modification.
;
_journal_issue 21
_journal_name_full 'Chemical science'
_journal_page_first 7547
_journal_page_last 7553
_journal_paper_doi 10.1039/d1sc01055g
_journal_volume 12
_journal_year 2021
_chemical_formula_moiety 'C27 H36 N2, C16 H21 N3 O2, Au 1+, P F6 1-''
_chemical_formula_sum 'C43 H57 Au F6 N5 O2 P'
_chemical_formula_weight 1017.87
_space_group_crystal_system triclinic
_space_group_IT_number 2
_space_group_name_Hall '-P 1'
_space_group_name_H-M_alt 'P -1'
_atom_sites_solution_hydrogens geom
_atom_sites_solution_primary dual
_audit_creation_date 2020-07-01
_audit_creation_method
;
Olex2 1.3
(compiled 2019.09.11 svn.r3662 for OlexSys, GUI svn.r5938)
;
_audit_update_record
;
2021-02-10 deposited with the CCDC.	2021-04-26 downloaded from the CCDC.
;
_cell_angle_alpha 101.6313(18)
_cell_angle_beta 93.6495(19)
_cell_angle_gamma 101.640(2)
_cell_formula_units_Z 4
_cell_length_a 11.0894(3)
_cell_length_b 18.0488(4)
_cell_length_c 24.6597(5)
_cell_measurement_reflns_used 13606
_cell_measurement_temperature 100.04(11)
_cell_measurement_theta_max 73.3150
_cell_measurement_theta_min 2.7610
_cell_volume 4706.8(2)
_computing_cell_refinement 'CrysAlisPro 1.171.41.70a (Rigaku OD, 2020)'
_computing_data_collection 'CrysAlisPro 1.171.41.70a (Rigaku OD, 2020)'
_computing_data_reduction 'CrysAlisPro 1.171.41.70a (Rigaku OD, 2020)'
_computing_molecular_graphics 'SHELXLTL-Plus/XP, Bruker AXS, Inc. 2009'
_computing_publication_material 'Olex2 1.3 (Dolomanov et al., 2009)'
_computing_structure_refinement 'ShelXL 2018/3 (Sheldrick, 2015)'
_computing_structure_solution 'ShelXT n/a (Sheldrick, 2015)'
_diffrn_ambient_environment N~2~
_diffrn_ambient_temperature 100.04(11)
_diffrn_detector 'CCD plate'
_diffrn_detector_area_resol_mean 5.2940
_diffrn_detector_type AtlasS2
_diffrn_measured_fraction_theta_full 0.984
_diffrn_measured_fraction_theta_max 0.949
_diffrn_measurement_details
;
List of Runs (angles in degrees, time in seconds):

  # Type    Start    End  Width  t~exp~   \w     \q     \k     \f   Frames
#--------------------------------------------------------------------------
  1  \w   -116.00 -17.00   0.50    5.50    --  -41.59 -38.00-120.00  198
  2  \w     34.00 133.00   0.50   20.50    --  107.09 -45.00  30.00  198
  3  \w    -66.00  33.00   0.50    5.50    --  -41.59  38.00  60.00  198
  4  \w    103.00 178.00   0.50   20.50    --  107.09  77.00-180.00  150
  5  \w    -74.00  35.00   0.50    5.50    --  -41.59  77.00 150.00  218
  6  \w     30.00 109.00   0.50   20.50    --  107.09-109.00-165.00  158
  7  \w      7.00  33.00   0.50    5.50    --   41.59  84.00-125.39   52
  8  \w     24.00 107.00   0.50   20.50    --  107.09 -94.00-150.00  166
  9  \w     34.00 133.00   0.50   20.50    --  107.09 -45.00-120.00  198
 10  \w    103.00 178.00   0.50   20.50    --  107.09  77.00 -30.00  150
 11  \w     24.00 107.00   0.50   20.50    --  107.09 -94.00 -90.00  166
 12  \w     24.00 107.00   0.50   20.50    --  107.09 -94.00  30.00  166
;
_diffrn_measurement_device 'four-circle diffractometer'
_diffrn_measurement_device_type 'SuperNova, Dual, Cu at home/near, AtlasS2'
_diffrn_measurement_method '\w scans'
_diffrn_orient_matrix_type 'CrysAlisPro convention (1999,Acta A55,543-557)'
_diffrn_orient_matrix_UB_11 -0.1327516000
_diffrn_orient_matrix_UB_12 -0.0121261000
_diffrn_orient_matrix_UB_13 -0.0280675000
_diffrn_orient_matrix_UB_21 0.0512756000
_diffrn_orient_matrix_UB_22 0.0059063000
_diffrn_orient_matrix_UB_23 -0.0559695000
_diffrn_orient_matrix_UB_31 -0.0100233000
_diffrn_orient_matrix_UB_32 -0.0883135000
_diffrn_orient_matrix_UB_33 -0.0141553000
_diffrn_radiation_monochromator mirror
_diffrn_radiation_probe x-ray
_diffrn_radiation_type 'Cu K\a'
_diffrn_radiation_wavelength 1.54184
_diffrn_reflns_av_R_equivalents 0.0475
_diffrn_reflns_av_unetI/netI 0.0598
_diffrn_reflns_Laue_measured_fraction_full 0.984
_diffrn_reflns_Laue_measured_fraction_max 0.949
_diffrn_reflns_limit_h_max 13
_diffrn_reflns_limit_h_min -12
_diffrn_reflns_limit_k_max 15
_diffrn_reflns_limit_k_min -22
_diffrn_reflns_limit_l_max 30
_diffrn_reflns_limit_l_min -30
_diffrn_reflns_number 32664
_diffrn_reflns_point_group_measured_fraction_full 0.984
_diffrn_reflns_point_group_measured_fraction_max 0.949
_diffrn_reflns_theta_full 67.684
_diffrn_reflns_theta_max 73.445
_diffrn_reflns_theta_min 2.808
_diffrn_source 'micro-focus sealed X-ray tube'
_diffrn_source_type 'SuperNova (Cu) X-ray Source'
_exptl_absorpt_coefficient_mu 6.726
_exptl_absorpt_correction_T_max 1.00000
_exptl_absorpt_correction_T_min 0.50826
_exptl_absorpt_correction_type 'gaussian and multi-scan'
_exptl_absorpt_process_details
;
CrysAlisPro 1.171.41.70a (Rigaku Oxford Diffraction, 2020)
Empirical absorption correction using spherical harmonics,
implemented in SCALE3 ABSPACK scaling algorithm.
;
_exptl_crystal_colour 'clear colourless'
_exptl_crystal_colour_lustre clear
_exptl_crystal_colour_primary colourless
_exptl_crystal_density_diffrn 1.436
_exptl_crystal_description needle
_exptl_crystal_F_000 2056
_exptl_crystal_size_max 0.21
_exptl_crystal_size_mid 0.1
_exptl_crystal_size_min 0.067
_refine_diff_density_max 1.953
_refine_diff_density_min -1.452
_refine_diff_density_rms 0.131
_refine_ls_extinction_method none
_refine_ls_goodness_of_fit_ref 1.025
_refine_ls_hydrogen_treatment constr
_refine_ls_matrix_type full
_refine_ls_number_parameters 1208
_refine_ls_number_reflns 17996
_refine_ls_number_restraints 350
_refine_ls_restrained_S_all 1.055
_refine_ls_R_factor_all 0.0555
_refine_ls_R_factor_gt 0.0470
_refine_ls_shift/su_max 0.002
_refine_ls_shift/su_mean 0.000
_refine_ls_structure_factor_coef Fsqd
_refine_ls_weighting_details 'w=1/[\s^2^(Fo^2^)+(0.0748P)^2^+1.8220P] where P=(Fo^2^+2Fc^2^)/3'
_refine_ls_weighting_scheme calc
_refine_ls_wR_factor_gt 0.1219
_refine_ls_wR_factor_ref 0.1304
_reflns_Friedel_coverage 0.000
_reflns_number_gt 15115
_reflns_number_total 17996
_reflns_threshold_expression 'I > 2\s(I)'
_cod_data_source_file d1sc01055g2.cif
_cod_data_source_block Complex3
_cod_depositor_comments 'Adding full bibliography for 1562121--1562124.cif.'
_cod_original_cell_volume 4706.79(19)
_cod_database_code 1562122
_shelx_shelxl_version_number 2018/3
_chemical_oxdiff_formula C43H57N5O2PF6Au
_shelx_space_group_comment
;
The symmetry employed for this shelxl refinement is uniquely defined
by the following loop, which should always be used as a source of
symmetry information in preference to the above space-group names.
They are only intended as comments.
;
_reflns_odcompleteness_completeness 90.76
_reflns_odcompleteness_iscentric 1
_reflns_odcompleteness_theta 66.97
_olex2_refinement_description
;
1. Fixed Uiso
 At 1.2 times of:
  All C(H) groups, All C(H,H) groups, All C(H,H,H,H) groups, All N(H) groups
 At 1.5 times of:
  All C(H,H,H) groups, All O(H) groups
2. Restrained distances
 P3-F13 = P3-F14 = P3-F15 = P3-F16 = P3-F17 = P3-F18
 1.58 with sigma of 0.02
 F13-F15 = F13-F16 = F13-F17 = F13-F18 = F14-F15 = F14-F16 = F14-F17 = F14-F18
 2.42 with sigma of 0.02
 F15-F16 = F15-F18 = F16-F17 = F17-F18
 2.42 with sigma of 0.02
 F7-F9 = F7-F10 = F7-F11 = F7-F12 = F8-F9 = F8-F10 = F8-F11 = F8-F12
 2.42 with sigma of 0.02
 P2-F7 = P2-F8 = P2-F9 = P2-F10 = P2-F11 = P2-F12
 1.57 with sigma of 0.02
 F9-F10 = F9-F12 = F10-F11 = F11-F12
 2.42 with sigma of 0.02
 C84-N10
 1.4 with sigma of 0.02
 C84A-N10A
 1.4 with sigma of 0.02
 C84A-C83
 1.5 with sigma of 0.02
 C84A-O3A
 1.22 with sigma of 0.02
 C84-O3
 1.22 with sigma of 0.02
 N10-C85
 1.45 with sigma of 0.02
 N10A-C85A
 1.45 with sigma of 0.02
 C85-C86A
 1.45 with sigma of 0.02
 N10-C86A
 2.4 with sigma of 0.02
 C85-O4
 2.4 with sigma of 0.02
 C86-O4
 1.4 with sigma of 0.02
 C86A-O4A
 1.4 with sigma of 0.02
 C86-C85
 1.48 with sigma of 0.02
 C86A-C85A
 1.48 with sigma of 0.02
 C60-C65 \\sim C60-C65A
 with sigma of 0.02
 C65-C66 \\sim C65A-C66A
 with sigma of 0.02
 C65-C67 \\sim C65A-C67A
 with sigma of 0.02
 C60-C66 \\sim C60-C66A
 with sigma of 0.04
 C60-C67 \\sim C60-C67A
 with sigma of 0.04
 C66-C67 \\sim C66A-C67A
 with sigma of 0.04
3. Restrained planarity
 C83, O3, N10, C84
 with sigma of 0.02
 C83, O3A, N10A, C84A
 with sigma of 0.02
4. Uiso/Uaniso restraints and constraints
F8 \\sim F15 \\sim F12 \\sim F10 \\sim F13 \\sim F17 \\sim F7 \\sim F9 \\sim
F11 \\sim F14 \\sim F16 \\sim F18: within 2A with sigma of 0.01 and sigma for
terminal atoms of 0.02 within 2A
P2 \\sim P3: within 2A with sigma of 0.01 and sigma for terminal atoms of 0.02
within 2A
C66 \\sim C67A \\sim C67 \\sim C66A: within 2A with sigma of 0.01 and sigma for
terminal atoms of 0.02 within 2A
Uanis(P2) \\sim Ueq, Uanis(P3) \\sim Ueq, Uanis(F7) \\sim Ueq, Uanis(F8) \\sim
Ueq, Uanis(F9) \\sim Ueq, Uanis(F10) \\sim Ueq, Uanis(F11) \\sim Ueq,
Uanis(F12) \\sim Ueq, Uanis(F13) \\sim Ueq, Uanis(F14) \\sim Ueq, Uanis(F15)
\\sim Ueq, Uanis(F16) \\sim Ueq, Uanis(F17) \\sim Ueq, Uanis(F18) \\sim Ueq:
with sigma of 0.01 and sigma for terminal atoms of 0.02
Uanis(C84) \\sim Ueq, Uanis(C84A) \\sim Ueq, Uanis(N10) \\sim Ueq, Uanis(O3A)
\\sim Ueq, Uanis(O3) \\sim Ueq, Uanis(N10A) \\sim Ueq, Uanis(C85A) \\sim Ueq,
Uanis(C86A) \\sim Ueq, Uanis(O4A) \\sim Ueq, Uanis(C85) \\sim Ueq, Uanis(C86)
\\sim Ueq, Uanis(O4) \\sim Ueq: with sigma of 0.01 and sigma for terminal atoms
of 0.02
Uanis(C65A) = Uanis(C65)
5. Rigid body (RIGU) restrains
 C84, C84A, N10, O3, O3A, C85, C86, O4, N10A, C85A, C86A, O4A
 with sigma for 1-2 distances of 0.004 and sigma for 1-3 distances of 0.004
6. Others
 Sof(F15)=Sof(F13)=Sof(F17)=Sof(P3)=Sof(F14)=Sof(F16)=Sof(F18)=1-FVAR(1)
 Sof(F8)=Sof(F12)=Sof(P2)=Sof(F10)=Sof(F7)=Sof(F9)=Sof(F11)=FVAR(1)
 Sof(H83C)=Sof(H83D)=Sof(O3A)=Sof(O4A)=Sof(H4A)=Sof(N10A)=Sof(H10A)=Sof(C84A)=
 Sof(C85A)=Sof(H85C)=Sof(H85D)=Sof(C86A)=Sof(H86C)=Sof(H86D)=1-FVAR(2)
 Sof(H83A)=Sof(H83B)=Sof(O3)=Sof(O4)=Sof(H4)=Sof(N10)=Sof(H10)=Sof(C84)=
 Sof(C85)=Sof(H85A)=Sof(H85B)=Sof(C86)=Sof(H86A)=Sof(H86B)=FVAR(2)
 Sof(C67A)=Sof(H67D)=Sof(H67E)=Sof(H67F)=Sof(C65A)=Sof(H65A)=Sof(C66A)=
 Sof(H66D)=Sof(H66E)=Sof(H66F)=1-FVAR(3)
 Sof(C65)=Sof(H65)=Sof(C66)=Sof(H66A)=Sof(H66B)=Sof(H66C)=Sof(C67)=Sof(H67A)=
 Sof(H67B)=Sof(H67C)=FVAR(3)
7.a Ternary CH refined with riding coordinates:
 C53(H53), C56(H56), C65(H65), C68(H68), C10(H10B), C13(H13), C22(H22),
 C25(H25), C65A(H65A)
7.b Secondary CH2 refined with riding coordinates:
 C83(H83A,H83B), C83(H83C,H83D), C85(H85A,H85B), C86(H86A,H86B), C85A(H85C,
 H85D), C86A(H86C,H86D), C40(H40A,H40B), C42(H42A,H42B), C43(H43A,H43B)
7.c Me refined with riding coordinates:
 C66(H66A,H66B,H66C), C67(H67A,H67B,H67C), C67A(H67D,H67E,H67F), C66A(H66D,
 H66E,H66F)
7.d Aromatic/amide H refined with riding coordinates:
 C45(H45), C46(H46), C49(H49), C50(H50), C51(H51), C61(H61), C62(H62),
 C63(H63), C72(H72), C73(H73), C76(H76), C78(H78), N10(H10), N10A(H10A), N5(H5),
  C2(H2A), C3(H3), C6(H6), C7(H7), C8(H8), C18(H18), C19(H19), C20(H20),
 C29(H29), C30(H30), C33(H33), C35(H35)
7.e Tetrahedral OH refined with riding coordinates:
 O4A(H4A)
7.f Idealised Me refined as rotating group:
 C54(H54A,H54B,H54C), C55(H55A,H55B,H55C), C57(H57A,H57B,H57C), C58(H58A,H58B,
 H58C), C69(H69A,H69B,H69C), C70(H70A,H70B,H70C), C80(H80A,H80B,H80C), C81(H81A,
 H81B,H81C), C82(H82A,H82B,H82C), C11(H11A,H11B,H11C), C12(H12A,H12B,H12C),
 C14(H14A,H14B,H14C), C15(H15A,H15B,H15C), C23(H23A,H23B,H23C), C24(H24A,H24B,
 H24C), C26(H26A,H26B,H26C), C27(H27A,H27B,H27C), C37(H37A,H37B,H37C), C38(H38A,
 H38B,H38C), C39(H39A,H39B,H39C)
7.g Idealised tetrahedral OH refined as rotating group:
 O4(H4), O2(H2)
;
_smtbx_masks_void_probe_radius 1.2
_smtbx_masks_void_truncation_radius 1.2
_olex2_date_sample_data_collection 2020-06-29
_olex2_submission_special_instructions 'No special instructions were received'
_oxdiff_exptl_absorpt_empirical_details
;
Empirical correction (ABSPACK) includes:
- Absorption correction using spherical harmonics
- Frame scaling
;
_oxdiff_exptl_absorpt_empirical_full_max 1.688
_oxdiff_exptl_absorpt_empirical_full_min 0.571

loop_
_space_group_symop_operation_xyz
'x, y, z'
'-x, -y, -z'

loop_
_atom_site_label
_atom_site_type_symbol
_atom_site_fract_x
_atom_site_fract_y
_atom_site_fract_z
_atom_site_U_iso_or_equiv
_atom_site_adp_type
_atom_site_occupancy
_atom_site_site_symmetry_order
_atom_site_calc_flag
_atom_site_refinement_flags_posn
_atom_site_refinement_flags_adp
_atom_site_refinement_flags_occupancy
_atom_site_disorder_assembly
_atom_site_disorder_group
Au1 Au 0.72025(2) 0.61433(2) 0.73075(2) 0.03203(7) Uani 1 1 d . . . . .
N6 N 0.5894(4) 0.6324(3) 0.83543(18) 0.0375(10) Uani 1 1 d . . . . .
N7 N 0.4599(4) 0.6108(3) 0.7623(2) 0.0413(11) Uani 1 1 d . . . . .
N8 N 0.9793(4) 0.6418(3) 0.6936(2) 0.0470(12) Uani 1 1 d . . . . .
N9 N 0.8461(5) 0.5660(3) 0.6292(2) 0.0520(13) Uani 1 1 d . . . . .
C44 C 0.5819(5) 0.6190(3) 0.7798(2) 0.0347(10) Uani 1 1 d . . . . .
C45 C 0.4730(5) 0.6343(4) 0.8542(3) 0.0488(15) Uani 1 1 d . . . . .
H45 H 0.454883 0.642663 0.890996 0.059 Uiso 1 1 calc R U . . .
C46 C 0.3920(6) 0.6213(4) 0.8077(3) 0.0516(15) Uani 1 1 d . . . . .
H46 H 0.307512 0.619797 0.806501 0.062 Uiso 1 1 calc R U . . .
C47 C 0.7023(5) 0.6515(3) 0.8721(2) 0.0349(11) Uani 1 1 d . . . . .
C48 C 0.7661(5) 0.7290(3) 0.8866(2) 0.0369(11) Uani 1 1 d . . . . .
C49 C 0.8769(5) 0.7456(3) 0.9217(2) 0.0385(11) Uani 1 1 d . . . . .
H49 H 0.922092 0.796538 0.932321 0.046 Uiso 1 1 calc R U . . .
C50 C 0.9208(5) 0.6882(4) 0.9408(2) 0.0408(12) Uani 1 1 d . . . . .
H50 H 0.994994 0.700492 0.963836 0.049 Uiso 1 1 calc R U . . .
C51 C 0.8539(6) 0.6119(3) 0.9254(2) 0.0402(12) Uani 1 1 d . . . . .
H51 H 0.883807 0.573541 0.938594 0.048 Uiso 1 1 calc R U . . .
C52 C 0.7432(5) 0.5918(3) 0.8908(2) 0.0367(11) Uani 1 1 d . . . . .
C53 C 0.7182(5) 0.7927(3) 0.8666(2) 0.0426(12) Uani 1 1 d . . . . .
H53 H 0.640162 0.768615 0.842983 0.051 Uiso 1 1 calc R U . . .
C54 C 0.6906(7) 0.8529(4) 0.9152(3) 0.0577(17) Uani 1 1 d . . . . .
H54A H 0.636853 0.827041 0.937882 0.087 Uiso 1 1 calc R U . . .
H54B H 0.651034 0.888611 0.900725 0.087 Uiso 1 1 calc R U . . .
H54C H 0.766689 0.880756 0.937335 0.087 Uiso 1 1 calc R U . . .
C55 C 0.8074(8) 0.8312(5) 0.8314(3) 0.0633(19) Uani 1 1 d . . . . .
H55A H 0.884460 0.856184 0.853726 0.095 Uiso 1 1 calc R U . . .
H55B H 0.772674 0.869088 0.817283 0.095 Uiso 1 1 calc R U . . .
H55C H 0.821515 0.792797 0.800831 0.095 Uiso 1 1 calc R U . . .
C56 C 0.6687(6) 0.5081(3) 0.8762(2) 0.0474(14) Uani 1 1 d . . . . .
H56 H 0.611580 0.500958 0.842674 0.057 Uiso 1 1 calc R U . . .
C57 C 0.7524(9) 0.4489(4) 0.8652(4) 0.076(2) Uani 1 1 d . . . . .
H57A H 0.791591 0.444822 0.900039 0.114 Uiso 1 1 calc R U . . .
H57B H 0.814594 0.466046 0.842410 0.114 Uiso 1 1 calc R U . . .
H57C H 0.703047 0.399207 0.846461 0.114 Uiso 1 1 calc R U . . .
C58 C 0.5941(7) 0.4902(4) 0.9232(3) 0.0519(15) Uani 1 1 d . . . . .
H58A H 0.536688 0.441177 0.910699 0.078 Uiso 1 1 calc R U . . .
H58B H 0.549356 0.530131 0.934272 0.078 Uiso 1 1 calc R U . . .
H58C H 0.648919 0.488083 0.954262 0.078 Uiso 1 1 calc R U . . .
C59 C 0.4122(5) 0.5975(3) 0.7047(2) 0.0378(11) Uani 1 1 d . . . . .
C60 C 0.3541(6) 0.5221(4) 0.6766(3) 0.0558(17) Uani 1 1 d D . . . .
C61 C 0.3075(6) 0.5120(4) 0.6214(3) 0.0574(17) Uani 1 1 d . . . . .
H61 H 0.269099 0.462426 0.601476 0.069 Uiso 1 1 calc R U . . .
C62 C 0.3163(7) 0.5724(4) 0.5957(3) 0.0538(16) Uani 1 1 d . . . . .
H62 H 0.285100 0.563964 0.558548 0.065 Uiso 1 1 calc R U . . .
C63 C 0.3723(6) 0.6468(4) 0.6252(3) 0.0485(14) Uani 1 1 d . . . . .
H63 H 0.376832 0.687997 0.607456 0.058 Uiso 1 1 calc R U . . .
C64 C 0.4215(5) 0.6614(3) 0.6804(2) 0.0369(11) Uani 1 1 d . . . . .
C65 C 0.3619(15) 0.4442(7) 0.6931(7) 0.052(3) Uani 0.495(13) 1 d D . P A 1
H65 H 0.420156 0.457412 0.726941 0.062 Uiso 0.495(13) 1 calc R U P A 1
C66 C 0.4029(17) 0.3837(9) 0.6535(9) 0.079(5) Uani 0.495(13) 1 d D U P A 1
H66A H 0.483012 0.404682 0.643607 0.118 Uiso 0.495(13) 1 calc R U P A 1
H66B H 0.407790 0.340885 0.670614 0.118 Uiso 0.495(13) 1 calc R U P A 1
H66C H 0.344693 0.366074 0.620670 0.118 Uiso 0.495(13) 1 calc R U P A 1
C67 C 0.233(2) 0.4127(14) 0.7101(10) 0.068(6) Uani 0.495(13) 1 d D U P A 1
H67A H 0.208874 0.453060 0.735721 0.103 Uiso 0.495(13) 1 calc R U P A 1
H67B H 0.174214 0.395310 0.677543 0.103 Uiso 0.495(13) 1 calc R U P A 1
H67C H 0.237311 0.370121 0.727488 0.103 Uiso 0.495(13) 1 calc R U P A 1
C68 C 0.4826(6) 0.7435(3) 0.7127(3) 0.0455(13) Uani 1 1 d . . . . .
H68 H 0.515652 0.739702 0.749642 0.055 Uiso 1 1 calc R U . . .
C69 C 0.5918(8) 0.7791(4) 0.6842(4) 0.0659(19) Uani 1 1 d . . . . .
H69A H 0.642532 0.742154 0.674539 0.099 Uiso 1 1 calc R U . . .
H69B H 0.640299 0.824800 0.709123 0.099 Uiso 1 1 calc R U . . .
H69C H 0.561072 0.792594 0.651067 0.099 Uiso 1 1 calc R U . . .
C70 C 0.3868(8) 0.7930(5) 0.7211(4) 0.078(3) Uani 1 1 d . . . . .
H70A H 0.353630 0.798470 0.685580 0.117 Uiso 1 1 calc R U . . .
H70B H 0.425081 0.843221 0.743582 0.117 Uiso 1 1 calc R U . . .
H70C H 0.321236 0.768515 0.739444 0.117 Uiso 1 1 calc R U . . .
C71 C 0.8563(5) 0.6077(3) 0.6811(2) 0.0381(11) Uani 1 1 d . . . . .
C72 C 1.0452(7) 0.6209(5) 0.6487(3) 0.069(2) Uani 1 1 d . . . . .
H72 H 1.129848 0.637138 0.647200 0.083 Uiso 1 1 calc R U . . .
C73 C 0.9638(7) 0.5735(5) 0.6084(4) 0.072(2) Uani 1 1 d . . . . .
H73 H 0.980463 0.549728 0.573459 0.086 Uiso 1 1 calc R U . . .
C74 C 1.0309(5) 0.6986(3) 0.7435(2) 0.0402(12) Uani 1 1 d . . . . .
C75 C 1.0526(5) 0.7770(4) 0.7411(2) 0.0411(12) Uani 1 1 d . . . . .
C76 C 1.1064(5) 0.8305(3) 0.7890(3) 0.0426(12) Uani 1 1 d . . . . .
H76 H 1.120296 0.883042 0.788868 0.051 Uiso 1 1 calc R U . . .
C77 C 1.1407(5) 0.8078(4) 0.8376(3) 0.0455(13) Uani 1 1 d . . . . .
C78 C 1.1170(5) 0.7302(4) 0.8379(3) 0.0482(14) Uani 1 1 d . . . . .
H78 H 1.138373 0.715070 0.870425 0.058 Uiso 1 1 calc R U . . .
C79 C 1.0627(5) 0.6744(4) 0.7916(3) 0.0437(13) Uani 1 1 d . . . . .
C80 C 1.0153(7) 0.8027(4) 0.6889(3) 0.0541(15) Uani 1 1 d . . . . .
H80A H 1.066574 0.787629 0.660551 0.081 Uiso 1 1 calc R U . . .
H80B H 1.025574 0.858094 0.697032 0.081 Uiso 1 1 calc R U . . .
H80C H 0.930155 0.778793 0.675917 0.081 Uiso 1 1 calc R U . . .
C81 C 1.1990(8) 0.8678(5) 0.8897(3) 0.0642(19) Uani 1 1 d . . . . .
H81A H 1.237980 0.914878 0.879676 0.096 Uiso 1 1 calc R U . . .
H81B H 1.259941 0.848626 0.909038 0.096 Uiso 1 1 calc R U . . .
H81C H 1.136226 0.877756 0.913492 0.096 Uiso 1 1 calc R U . . .
C82 C 1.0353(6) 0.5896(4) 0.7935(4) 0.0568(17) Uani 1 1 d . . . . .
H82A H 0.947867 0.571592 0.794096 0.085 Uiso 1 1 calc R U . . .
H82B H 1.078870 0.582942 0.826516 0.085 Uiso 1 1 calc R U . . .
H82C H 1.061666 0.560268 0.761256 0.085 Uiso 1 1 calc R U . . .
C83 C 0.7308(7) 0.5319(5) 0.5937(3) 0.077(3) Uani 1 1 d D . . . .
H83A H 0.745329 0.485320 0.570154 0.092 Uiso 0.591(7) 1 calc R U P B 1
H83B H 0.672131 0.514335 0.618474 0.092 Uiso 0.591(7) 1 calc R U P B 1
H83C H 0.667552 0.508505 0.614354 0.092 Uiso 0.409(7) 1 calc R U P B 2
H83D H 0.742211 0.492950 0.562279 0.092 Uiso 0.409(7) 1 calc R U P B 2
O3 O 0.5763(10) 0.5326(9) 0.5329(5) 0.100(4) Uani 0.591(7) 1 d D U P B 1
O4 O 0.7666(10) 0.8077(6) 0.5674(6) 0.097(4) Uani 0.591(7) 1 d D U P B 1
H4 H 0.806896 0.847582 0.560767 0.146 Uiso 0.591(7) 1 calc R U P B 1
N10 N 0.7223(15) 0.6354(8) 0.5612(6) 0.090(4) Uani 0.591(7) 1 d D U P B 1
H10 H 0.788020 0.658662 0.583343 0.108 Uiso 0.591(7) 1 calc R U P B 1
C84 C 0.6711(10) 0.5618(7) 0.5617(4) 0.059(3) Uani 0.591(7) 1 d D U P B 1
C85 C 0.670(2) 0.6772(8) 0.5243(8) 0.109(5) Uani 0.591(7) 1 d D U P B 1
H85A H 0.591119 0.685914 0.535846 0.130 Uiso 0.591(7) 1 calc R U P B 1
H85B H 0.655122 0.645788 0.486687 0.130 Uiso 0.591(7) 1 calc R U P B 1
C86 C 0.754(2) 0.7529(10) 0.5248(8) 0.107(5) Uani 0.591(7) 1 d D U P B 1
H86A H 0.835121 0.743388 0.518508 0.128 Uiso 0.591(7) 1 calc R U P B 1
H86B H 0.724477 0.771359 0.493113 0.128 Uiso 0.591(7) 1 calc R U P B 1
O3A O 0.7460(10) 0.6769(6) 0.5939(4) 0.053(3) Uani 0.409(7) 1 d D U P B 2
O4A O 0.7000(14) 0.6967(11) 0.4569(6) 0.089(5) Uani 0.409(7) 1 d D U P B 2
H4A H 0.735495 0.662463 0.444144 0.133 Uiso 0.409(7) 1 calc R U P B 2
N10A N 0.5986(12) 0.5913(8) 0.5306(5) 0.052(3) Uani 0.409(7) 1 d D U P B 2
H10A H 0.570642 0.543279 0.514725 0.062 Uiso 0.409(7) 1 calc R U P B 2
C84A C 0.6937(10) 0.6071(8) 0.5730(4) 0.045(3) Uani 0.409(7) 1 d D U P B 2
C85A C 0.5405(16) 0.6471(9) 0.5099(6) 0.057(4) Uani 0.409(7) 1 d D U P B 2
H85C H 0.560063 0.695204 0.537948 0.068 Uiso 0.409(7) 1 calc R U P B 2
H85D H 0.451496 0.627968 0.506308 0.068 Uiso 0.409(7) 1 calc R U P B 2
C86A C 0.5749(17) 0.6651(13) 0.4560(8) 0.078(5) Uani 0.409(7) 1 d D U P B 2
H86C H 0.552318 0.617819 0.427204 0.093 Uiso 0.409(7) 1 calc R U P B 2
H86D H 0.527685 0.701160 0.446236 0.093 Uiso 0.409(7) 1 calc R U P B 2
Au2 Au 0.91024(2) 0.80681(2) 0.24662(2) 0.02756(7) Uani 1 1 d . . . . .
F8 F 0.1849(13) 0.6373(6) 0.4185(4) 0.113(4) Uani 0.552(5) 1 d D U P C 1
P1 P 1.30711(11) 0.68412(8) -0.01040(5) 0.0331(3) Uani 1 1 d . . . . .
F1 F 1.2305(4) 0.7510(2) -0.00355(17) 0.0542(9) Uani 1 1 d . . . . .
F2 F 1.3845(3) 0.6180(2) -0.01771(14) 0.0484(8) Uani 1 1 d . . . . .
F3 F 1.3614(3) 0.7121(2) 0.05385(14) 0.0520(9) Uani 1 1 d . . . . .
F4 F 1.1931(3) 0.6279(2) 0.00680(15) 0.0509(8) Uani 1 1 d . . . . .
F15 F 0.0318(14) 0.6958(7) 0.5297(4) 0.109(4) Uani 0.448(5) 1 d D U P C 2
F5 F 1.2520(3) 0.6540(2) -0.07455(13) 0.0523(9) Uani 1 1 d . . . . .
F6 F 1.4213(3) 0.7411(2) -0.02698(18) 0.0585(9) Uani 1 1 d . . . . .
O1 O 0.9498(7) 0.9308(3) 0.4129(3) 0.0788(17) Uani 1 1 d . . . . .
O2 O 0.9779(6) 0.9146(3) 0.5708(3) 0.0741(15) Uani 1 1 d . . . . .
H2 H 0.978221 0.960712 0.573631 0.111 Uiso 1 1 calc R U . . .
N1 N 1.0329(4) 0.7610(3) 0.14222(18) 0.0327(9) Uani 1 1 d . . . . .
N2 N 1.1653(4) 0.7952(2) 0.21478(18) 0.0327(9) Uani 1 1 d . . . . .
N3 N 0.6746(4) 0.8508(3) 0.2861(2) 0.0434(11) Uani 1 1 d . . . . .
N4 N 0.7757(6) 0.8132(3) 0.3488(2) 0.0485(12) Uani 1 1 d . . . . .
N5 N 1.0327(8) 0.8524(4) 0.4569(3) 0.0709(18) Uani 1 1 d . . . . .
H5 H 1.031491 0.804717 0.457270 0.085 Uiso 1 1 calc R U . . .
F12 F 0.0347(11) 0.6886(7) 0.4679(6) 0.129(4) Uani 0.552(5) 1 d D U P C 1
C1 C 1.0433(4) 0.7854(3) 0.1975(2) 0.0281(9) Uani 1 1 d . . . . .
C2 C 1.1486(5) 0.7562(3) 0.1232(2) 0.0406(12) Uani 1 1 d . . . . .
H2A H 1.165257 0.741759 0.086531 0.049 Uiso 1 1 calc R U . . .
C3 C 1.2306(5) 0.7771(3) 0.1697(2) 0.0407(12) Uani 1 1 d . . . . .
H3 H 1.315184 0.778831 0.171097 0.049 Uiso 1 1 calc R U . . .
C4 C 0.9196(4) 0.7471(3) 0.10593(19) 0.0309(10) Uani 1 1 d . . . . .
C5 C 0.8431(5) 0.6731(3) 0.0931(2) 0.0353(11) Uani 1 1 d . . . . .
C6 C 0.7334(5) 0.6633(3) 0.0591(2) 0.0394(11) Uani 1 1 d . . . . .
H6 H 0.680741 0.614500 0.048955 0.047 Uiso 1 1 calc R U . . .
C7 C 0.7005(5) 0.7244(3) 0.0400(2) 0.0390(12) Uani 1 1 d . . . . .
H7 H 0.625966 0.716555 0.017903 0.047 Uiso 1 1 calc R U . . .
C8 C 0.7793(5) 0.7975(3) 0.0541(2) 0.0392(11) Uani 1 1 d . . . . .
H8 H 0.756544 0.838306 0.041251 0.047 Uiso 1 1 calc R U . . .
C9 C 0.8914(5) 0.8109(3) 0.0871(2) 0.0342(10) Uani 1 1 d . . . . .
C10 C 0.8781(6) 0.6057(3) 0.1132(2) 0.0434(13) Uani 1 1 d . . . . .
H10B H 0.948406 0.626353 0.142130 0.052 Uiso 1 1 calc R U . . .
C11 C 0.9181(7) 0.5502(4) 0.0662(3) 0.0554(16) Uani 1 1 d . . . . .
H11A H 0.850313 0.528864 0.037463 0.083 Uiso 1 1 calc R U . . .
H11B H 0.942456 0.508981 0.080404 0.083 Uiso 1 1 calc R U . . .
H11C H 0.986780 0.577684 0.051189 0.083 Uiso 1 1 calc R U . . .
C12 C 0.7730(9) 0.5616(6) 0.1384(4) 0.083(3) Uani 1 1 d . . . . .
H12A H 0.752025 0.595680 0.169867 0.125 Uiso 1 1 calc R U . . .
H12B H 0.798315 0.519050 0.150349 0.125 Uiso 1 1 calc R U . . .
H12C H 0.702098 0.542100 0.111116 0.125 Uiso 1 1 calc R U . . .
C13 C 0.9767(5) 0.8909(3) 0.1027(2) 0.0400(12) Uani 1 1 d . . . . .
H13 H 1.052686 0.885879 0.122848 0.048 Uiso 1 1 calc R U . . .
C14 C 0.9194(7) 0.9471(4) 0.1423(3) 0.0568(17) Uani 1 1 d . . . . .
H14A H 0.898833 0.926205 0.174179 0.085 Uiso 1 1 calc R U . . .
H14B H 0.845686 0.954485 0.123453 0.085 Uiso 1 1 calc R U . . .
H14C H 0.977553 0.995953 0.154032 0.085 Uiso 1 1 calc R U . . .
C15 C 1.0133(9) 0.9208(5) 0.0512(3) 0.081(3) Uani 1 1 d . . . . .
H15A H 1.053222 0.885084 0.028688 0.121 Uiso 1 1 calc R U . . .
H15B H 1.069197 0.970584 0.062403 0.121 Uiso 1 1 calc R U . . .
H15C H 0.940558 0.925507 0.030082 0.121 Uiso 1 1 calc R U . . .
C16 C 1.2156(5) 0.8220(3) 0.2721(2) 0.0365(11) Uani 1 1 d . . . . .
P2 P 0.1773(6) 0.6744(2) 0.48233(16) 0.0957(17) Uani 0.552(5) 1 d D U P C 1
C17 C 1.2399(5) 0.7674(4) 0.3016(3) 0.0482(14) Uani 1 1 d . . . . .
F10 F 0.3239(10) 0.6601(7) 0.4955(5) 0.116(4) Uani 0.552(5) 1 d D U P C 1
C18 C 1.2857(6) 0.7957(6) 0.3577(3) 0.062(2) Uani 1 1 d . . . . .
H18 H 1.303253 0.761238 0.378932 0.074 Uiso 1 1 calc R U . . .
F13 F -0.0586(12) 0.6722(7) 0.4385(5) 0.107(4) Uani 0.448(5) 1 d D U P C 2
C19 C 1.3053(7) 0.8723(6) 0.3820(3) 0.066(2) Uani 1 1 d . . . . .
H19 H 1.335055 0.889099 0.419564 0.079 Uiso 1 1 calc R U . . .
F17 F 0.0781(14) 0.5960(8) 0.4084(4) 0.110(4) Uani 0.448(5) 1 d D U P C 2
C20 C 1.2821(6) 0.9248(5) 0.3524(3) 0.0567(18) Uani 1 1 d . . . . .
H20 H 1.297611 0.976992 0.369818 0.068 Uiso 1 1 calc R U . . .
C21 C 1.2352(5) 0.9013(4) 0.2959(2) 0.0406(12) Uani 1 1 d . . . . .
C22 C 1.2139(8) 0.6812(5) 0.2741(4) 0.0651(19) Uani 1 1 d . . . . .
H22 H 1.220164 0.676256 0.234109 0.078 Uiso 1 1 calc R U . . .
C23 C 1.0821(8) 0.6438(4) 0.2816(4) 0.0650(19) Uani 1 1 d . . . . .
H23A H 1.062101 0.590876 0.261171 0.097 Uiso 1 1 calc R U . . .
H23B H 1.025816 0.671568 0.267990 0.097 Uiso 1 1 calc R U . . .
H23C H 1.075291 0.645339 0.320414 0.097 Uiso 1 1 calc R U . . .
C24 C 1.3031(11) 0.6384(7) 0.2965(7) 0.121(5) Uani 1 1 d . . . . .
H24A H 1.284932 0.585528 0.276060 0.181 Uiso 1 1 calc R U . . .
H24B H 1.294717 0.639821 0.335167 0.181 Uiso 1 1 calc R U . . .
H24C H 1.386407 0.662833 0.292463 0.181 Uiso 1 1 calc R U . . .
C25 C 1.2136(6) 0.9597(3) 0.2622(3) 0.0469(13) Uani 1 1 d . . . . .
H25 H 1.159521 0.930644 0.228480 0.056 Uiso 1 1 calc R U . . .
C26 C 1.1482(8) 1.0205(4) 0.2912(4) 0.0662(19) Uani 1 1 d . . . . .
H26A H 1.068484 0.995429 0.299259 0.099 Uiso 1 1 calc R U . . .
H26B H 1.137761 1.055270 0.267410 0.099 Uiso 1 1 calc R U . . .
H26C H 1.196925 1.049161 0.325353 0.099 Uiso 1 1 calc R U . . .
C27 C 1.3364(7) 0.9963(5) 0.2432(4) 0.0643(19) Uani 1 1 d . . . . .
H27A H 1.392229 1.025590 0.275162 0.096 Uiso 1 1 calc R U . . .
H27B H 1.321451 1.029980 0.219207 0.096 Uiso 1 1 calc R U . . .
H27C H 1.372369 0.956133 0.223387 0.096 Uiso 1 1 calc R U . . .
C28 C 0.7811(5) 0.8258(3) 0.2975(2) 0.0342(11) Uani 1 1 d . . . . .
C29 C 0.6070(7) 0.8524(4) 0.3318(3) 0.0612(19) Uani 1 1 d . . . . .
H29 H 0.531243 0.866758 0.334317 0.073 Uiso 1 1 calc R U . . .
C30 C 0.6677(8) 0.8303(4) 0.3707(3) 0.065(2) Uani 1 1 d . . . . .
H30 H 0.644198 0.826563 0.405772 0.077 Uiso 1 1 calc R U . . .
C31 C 0.6418(5) 0.8750(3) 0.2367(3) 0.0435(13) Uani 1 1 d . . . . .
C32 C 0.5883(5) 0.8192(4) 0.1879(3) 0.0476(15) Uani 1 1 d . . . . .
C33 C 0.5544(5) 0.8455(4) 0.1419(3) 0.0540(17) Uani 1 1 d . . . . .
H33 H 0.520268 0.809285 0.109297 0.065 Uiso 1 1 calc R U . . .
C34 C 0.5687(6) 0.9237(4) 0.1419(3) 0.0557(17) Uani 1 1 d . . . . .
C35 C 0.6219(6) 0.9765(4) 0.1910(3) 0.0541(16) Uani 1 1 d . . . . .
H35 H 0.632052 1.029225 0.192076 0.065 Uiso 1 1 calc R U . . .
C36 C 0.6600(5) 0.9537(3) 0.2379(3) 0.0430(13) Uani 1 1 d . . . . .
C37 C 0.5699(6) 0.7335(4) 0.1862(3) 0.0606(19) Uani 1 1 d . . . . .
H37A H 0.648796 0.720849 0.192857 0.091 Uiso 1 1 calc R U . . .
H37B H 0.530225 0.704436 0.150349 0.091 Uiso 1 1 calc R U . . .
H37C H 0.518854 0.720617 0.214499 0.091 Uiso 1 1 calc R U . . .
C38 C 0.5285(8) 0.9499(5) 0.0903(4) 0.081(3) Uani 1 1 d . . . . .
H38A H 0.589797 0.946666 0.064647 0.122 Uiso 1 1 calc R U . . .
H38B H 0.519355 1.002529 0.100579 0.122 Uiso 1 1 calc R U . . .
H38C H 0.450705 0.917111 0.072938 0.122 Uiso 1 1 calc R U . . .
C39 C 0.7182(7) 1.0126(4) 0.2912(3) 0.0551(16) Uani 1 1 d . . . . .
H39A H 0.667448 1.005538 0.320672 0.083 Uiso 1 1 calc R U . . .
H39B H 0.724475 1.064090 0.285160 0.083 Uiso 1 1 calc R U . . .
H39C H 0.799338 1.005300 0.301314 0.083 Uiso 1 1 calc R U . . .
C40 C 0.8756(8) 0.7946(4) 0.3807(3) 0.0567(17) Uani 1 1 d . . . . .
H40A H 0.925884 0.769457 0.355266 0.068 Uiso 1 1 calc R U . . .
H40B H 0.840991 0.758492 0.402850 0.068 Uiso 1 1 calc R U . . .
C41 C 0.9574(8) 0.8671(4) 0.4191(3) 0.0593(18) Uani 1 1 d . . . . .
C42 C 1.1184(9) 0.9125(6) 0.4985(3) 0.076(2) Uani 1 1 d . . . . .
H42A H 1.106975 0.963236 0.494957 0.091 Uiso 1 1 calc R U . . .
H42B H 1.203055 0.909745 0.492352 0.091 Uiso 1 1 calc R U . . .
C43 C 1.0944(9) 0.9007(6) 0.5565(3) 0.074(2) Uani 1 1 d . . . . .
H43A H 1.097664 0.848020 0.558434 0.089 Uiso 1 1 calc R U . . .
H43B H 1.159246 0.935511 0.583440 0.089 Uiso 1 1 calc R U . . .
F7 F 0.1774(11) 0.7097(5) 0.5475(3) 0.099(3) Uani 0.552(5) 1 d D U P C 1
F9 F 0.2398(11) 0.7618(5) 0.4740(4) 0.106(4) Uani 0.552(5) 1 d D U P C 1
F11 F 0.1135(11) 0.5867(5) 0.4912(4) 0.092(3) Uani 0.552(5) 1 d D U P C 1
P3 P 0.0577(6) 0.6460(3) 0.4696(2) 0.0765(15) Uani 0.448(5) 1 d D U P C 2
F14 F 0.1715(13) 0.6187(9) 0.4995(6) 0.117(4) Uani 0.448(5) 1 d D U P C 2
F16 F -0.0447(12) 0.5682(6) 0.4781(5) 0.100(4) Uani 0.448(5) 1 d D U P C 2
F18 F 0.1526(13) 0.7242(7) 0.4592(6) 0.115(4) Uani 0.448(5) 1 d D U P C 2
C67A C 0.2072(18) 0.4057(16) 0.6933(13) 0.078(7) Uani 0.505(13) 1 d D U P A 2
H67D H 0.141934 0.433590 0.696802 0.117 Uiso 0.505(13) 1 calc R U P A 2
H67E H 0.207352 0.381384 0.654966 0.117 Uiso 0.505(13) 1 calc R U P A 2
H67F H 0.194122 0.366823 0.715084 0.117 Uiso 0.505(13) 1 calc R U P A 2
C65A C 0.3318(15) 0.4621(7) 0.7144(6) 0.052(3) Uani 0.505(13) 1 d D . P A 2
H65A H 0.332016 0.488541 0.753208 0.062 Uiso 0.505(13) 1 calc R U P A 2
C66A C 0.4324(18) 0.4194(11) 0.7091(10) 0.088(5) Uani 0.505(13) 1 d D U P A 2
H66D H 0.510495 0.454806 0.722327 0.132 Uiso 0.505(13) 1 calc R U P A 2
H66E H 0.419486 0.380466 0.730861 0.132 Uiso 0.505(13) 1 calc R U P A 2
H66F H 0.432716 0.395026 0.670743 0.132 Uiso 0.505(13) 1 calc R U P A 2

loop_
_atom_site_aniso_label
_atom_site_aniso_U_11
_atom_site_aniso_U_22
_atom_site_aniso_U_33
_atom_site_aniso_U_23
_atom_site_aniso_U_13
_atom_site_aniso_U_12
Au1 0.02699(11) 0.03546(12) 0.03064(11) 0.00595(8) 0.00114(8) 0.00183(8)
N6 0.028(2) 0.054(3) 0.026(2) 0.0080(18) 0.0004(16) 0.0020(18)
N7 0.025(2) 0.062(3) 0.035(2) 0.016(2) -0.0009(17) 0.0007(19)
N8 0.029(2) 0.052(3) 0.055(3) 0.000(2) 0.011(2) 0.007(2)
N9 0.041(3) 0.057(3) 0.049(3) -0.008(2) 0.007(2) 0.006(2)
C44 0.031(2) 0.042(3) 0.029(2) 0.009(2) 0.0014(19) 0.002(2)
C45 0.027(3) 0.079(4) 0.043(3) 0.024(3) 0.009(2) 0.007(3)
C46 0.033(3) 0.072(4) 0.049(3) 0.021(3) 0.005(2) 0.003(3)
C47 0.025(2) 0.050(3) 0.027(2) 0.004(2) 0.0018(18) 0.005(2)
C48 0.037(3) 0.041(3) 0.032(2) 0.006(2) 0.004(2) 0.009(2)
C49 0.038(3) 0.040(3) 0.034(3) 0.003(2) 0.003(2) 0.007(2)
C50 0.036(3) 0.053(3) 0.029(2) 0.000(2) -0.003(2) 0.010(2)
C51 0.048(3) 0.042(3) 0.031(3) 0.004(2) 0.001(2) 0.016(2)
C52 0.046(3) 0.038(3) 0.025(2) 0.0039(19) 0.004(2) 0.010(2)
C53 0.040(3) 0.046(3) 0.042(3) 0.010(2) 0.001(2) 0.012(2)
C54 0.066(4) 0.055(4) 0.059(4) 0.015(3) 0.009(3) 0.025(3)
C55 0.072(5) 0.064(4) 0.068(5) 0.035(4) 0.023(4) 0.021(4)
C56 0.061(4) 0.039(3) 0.037(3) 0.001(2) -0.001(3) 0.007(3)
C57 0.084(6) 0.045(4) 0.094(6) -0.002(4) 0.037(5) 0.011(4)
C58 0.058(4) 0.041(3) 0.053(4) 0.006(3) 0.010(3) 0.007(3)
C59 0.028(2) 0.047(3) 0.035(3) 0.011(2) -0.003(2) 0.000(2)
C60 0.046(3) 0.052(4) 0.061(4) 0.018(3) -0.018(3) -0.009(3)
C61 0.054(4) 0.054(4) 0.052(4) -0.007(3) -0.021(3) 0.009(3)
C62 0.059(4) 0.067(4) 0.032(3) 0.002(3) 0.000(3) 0.017(3)
C63 0.053(3) 0.058(4) 0.040(3) 0.020(3) 0.004(3) 0.016(3)
C64 0.028(2) 0.048(3) 0.036(3) 0.006(2) 0.005(2) 0.014(2)
C65 0.068(8) 0.029(5) 0.046(8) -0.004(5) -0.008(6) -0.001(5)
C66 0.070(9) 0.058(9) 0.117(13) 0.032(9) 0.007(10) 0.021(7)
C67 0.078(12) 0.041(8) 0.072(15) 0.017(9) -0.019(10) -0.015(8)
C68 0.045(3) 0.040(3) 0.052(3) 0.006(3) 0.005(3) 0.016(2)
C69 0.067(5) 0.046(4) 0.080(5) 0.011(3) 0.008(4) 0.005(3)
C70 0.061(5) 0.062(5) 0.101(7) -0.014(4) -0.001(4) 0.025(4)
C71 0.037(3) 0.038(3) 0.037(3) 0.003(2) 0.007(2) 0.007(2)
C72 0.041(3) 0.081(5) 0.070(5) -0.014(4) 0.021(3) 0.004(3)
C73 0.040(3) 0.094(6) 0.064(5) -0.018(4) 0.017(3) 0.009(4)
C74 0.028(2) 0.044(3) 0.047(3) 0.008(2) 0.005(2) 0.007(2)
C75 0.033(3) 0.051(3) 0.040(3) 0.009(2) 0.006(2) 0.012(2)
C76 0.039(3) 0.043(3) 0.047(3) 0.010(2) 0.004(2) 0.011(2)
C77 0.039(3) 0.058(4) 0.041(3) 0.009(3) -0.001(2) 0.015(3)
C78 0.035(3) 0.064(4) 0.049(3) 0.021(3) 0.000(2) 0.011(3)
C79 0.030(3) 0.045(3) 0.060(4) 0.019(3) 0.007(2) 0.009(2)
C80 0.060(4) 0.057(4) 0.042(3) 0.011(3) -0.006(3) 0.008(3)
C81 0.067(4) 0.074(5) 0.044(4) 0.010(3) -0.007(3) 0.006(4)
C82 0.035(3) 0.056(4) 0.084(5) 0.027(4) 0.003(3) 0.010(3)
C83 0.046(4) 0.100(6) 0.055(4) -0.034(4) 0.009(3) 0.000(4)
O3 0.077(6) 0.120(9) 0.087(7) 0.003(7) -0.031(5) 0.018(6)
O4 0.048(5) 0.079(6) 0.149(10) 0.003(6) 0.023(6) -0.005(5)
N10 0.111(8) 0.079(6) 0.070(7) 0.017(6) -0.021(6) 0.006(5)
C84 0.056(5) 0.059(5) 0.054(6) -0.009(5) -0.002(4) 0.017(4)
C85 0.134(10) 0.093(7) 0.099(9) 0.027(7) -0.008(7) 0.024(6)
C86 0.108(9) 0.106(7) 0.114(9) 0.029(6) 0.033(8) 0.030(7)
O3A 0.052(6) 0.050(5) 0.039(5) -0.010(4) 0.003(4) -0.006(4)
O4A 0.088(8) 0.111(11) 0.065(8) 0.031(8) 0.023(7) -0.001(8)
N10A 0.048(6) 0.052(6) 0.044(5) 0.000(5) 0.006(4) -0.005(5)
C84A 0.043(6) 0.053(6) 0.030(5) 0.000(5) 0.015(4) -0.004(5)
C85A 0.052(7) 0.060(7) 0.050(6) 0.003(5) 0.011(5) 0.001(5)
C86A 0.086(8) 0.078(9) 0.066(8) 0.019(7) 0.019(7) 0.005(7)
Au2 0.02752(11) 0.02785(11) 0.02470(10) 0.00142(7) 0.00197(7) 0.00470(7)
F8 0.180(10) 0.084(6) 0.066(5) 0.028(5) 0.000(6) 0.002(6)
P1 0.0275(6) 0.0409(7) 0.0278(6) 0.0029(5) 0.0005(5) 0.0059(5)
F1 0.055(2) 0.057(2) 0.059(2) 0.0128(17) 0.0108(17) 0.0279(17)
F2 0.054(2) 0.058(2) 0.0385(17) 0.0085(15) 0.0056(15) 0.0284(17)
F3 0.0413(18) 0.071(2) 0.0315(16) -0.0077(15) -0.0093(13) 0.0074(16)
F4 0.0416(18) 0.053(2) 0.0471(19) 0.0010(15) 0.0090(15) -0.0075(15)
F15 0.151(9) 0.091(7) 0.078(7) 0.008(6) 0.021(7) 0.017(7)
F5 0.0497(19) 0.079(2) 0.0281(15) 0.0060(15) -0.0047(14) 0.0229(18)
F6 0.0447(19) 0.060(2) 0.071(3) 0.0181(19) 0.0187(18) 0.0034(17)
O1 0.103(5) 0.046(3) 0.077(4) 0.012(3) -0.008(3) 0.001(3)
O2 0.083(4) 0.054(3) 0.078(4) 0.003(3) 0.023(3) 0.006(3)
N1 0.0248(19) 0.039(2) 0.030(2) 0.0005(17) 0.0004(16) 0.0061(16)
N2 0.029(2) 0.036(2) 0.031(2) 0.0024(17) -0.0009(16) 0.0080(17)
N3 0.032(2) 0.044(3) 0.047(3) -0.003(2) 0.017(2) 0.0009(19)
N4 0.068(3) 0.038(3) 0.039(3) 0.004(2) 0.027(2) 0.008(2)
N5 0.100(5) 0.063(4) 0.047(3) 0.004(3) 0.006(3) 0.019(4)
F12 0.166(9) 0.069(6) 0.143(8) 0.027(6) -0.014(8) 0.012(7)
C1 0.022(2) 0.029(2) 0.031(2) 0.0011(18) 0.0023(17) 0.0063(17)
C2 0.031(3) 0.050(3) 0.037(3) -0.006(2) 0.009(2) 0.013(2)
C3 0.031(3) 0.045(3) 0.044(3) 0.000(2) 0.008(2) 0.013(2)
C4 0.027(2) 0.040(3) 0.023(2) 0.0013(18) 0.0009(18) 0.0063(19)
C5 0.037(3) 0.040(3) 0.025(2) -0.0002(19) 0.0017(19) 0.007(2)
C6 0.040(3) 0.042(3) 0.029(2) 0.002(2) 0.001(2) 0.000(2)
C7 0.031(2) 0.052(3) 0.028(2) 0.002(2) -0.0018(19) 0.004(2)
C8 0.045(3) 0.045(3) 0.028(2) 0.008(2) 0.002(2) 0.012(2)
C9 0.033(2) 0.044(3) 0.023(2) 0.0036(19) 0.0062(19) 0.005(2)
C10 0.051(3) 0.035(3) 0.040(3) 0.004(2) -0.006(2) 0.007(2)
C11 0.064(4) 0.047(3) 0.058(4) 0.007(3) 0.012(3) 0.020(3)
C12 0.099(7) 0.092(6) 0.098(7) 0.062(6) 0.057(6) 0.054(6)
C13 0.043(3) 0.036(3) 0.037(3) 0.004(2) 0.001(2) 0.005(2)
C14 0.061(4) 0.033(3) 0.072(5) 0.001(3) 0.006(3) 0.012(3)
C15 0.098(6) 0.074(5) 0.047(4) 0.015(4) 0.003(4) -0.036(5)
C16 0.026(2) 0.049(3) 0.030(2) 0.004(2) -0.0034(19) 0.004(2)
P2 0.167(5) 0.058(2) 0.0472(19) 0.0172(16) -0.015(2) -0.007(2)
C17 0.031(3) 0.064(4) 0.054(4) 0.023(3) -0.001(2) 0.014(3)
F10 0.152(9) 0.100(7) 0.100(7) 0.029(6) 0.021(7) 0.028(7)
C18 0.041(3) 0.105(6) 0.051(4) 0.039(4) 0.004(3) 0.020(4)
F13 0.128(9) 0.082(7) 0.109(9) 0.001(6) -0.031(7) 0.048(7)
C19 0.044(4) 0.115(7) 0.035(3) 0.021(4) 0.000(3) 0.007(4)
F17 0.159(11) 0.119(9) 0.079(7) 0.041(7) 0.047(8) 0.064(8)
C20 0.040(3) 0.075(5) 0.038(3) -0.010(3) 0.001(3) -0.004(3)
C21 0.030(2) 0.049(3) 0.034(3) 0.000(2) 0.001(2) 0.000(2)
C22 0.074(5) 0.061(4) 0.076(5) 0.029(4) 0.018(4) 0.035(4)
C23 0.070(5) 0.049(4) 0.078(5) 0.018(3) 0.002(4) 0.016(3)
C24 0.090(7) 0.098(8) 0.205(15) 0.072(9) 0.013(9) 0.052(7)
C25 0.047(3) 0.036(3) 0.048(3) -0.003(2) 0.008(3) 0.000(2)
C26 0.063(4) 0.050(4) 0.083(5) 0.006(4) 0.017(4) 0.013(3)
C27 0.061(4) 0.055(4) 0.080(5) 0.019(4) 0.025(4) 0.011(3)
C28 0.038(3) 0.028(2) 0.031(2) -0.0024(19) 0.018(2) 0.002(2)
C29 0.058(4) 0.051(4) 0.070(5) -0.001(3) 0.033(4) 0.007(3)
C30 0.077(5) 0.058(4) 0.057(4) 0.005(3) 0.047(4) 0.008(4)
C31 0.030(3) 0.043(3) 0.048(3) -0.007(2) 0.007(2) 0.002(2)
C32 0.022(2) 0.044(3) 0.066(4) -0.009(3) 0.003(2) 0.005(2)
C33 0.028(3) 0.062(4) 0.058(4) -0.012(3) -0.006(3) 0.005(3)
C34 0.031(3) 0.068(4) 0.061(4) 0.000(3) -0.008(3) 0.012(3)
C35 0.037(3) 0.050(3) 0.069(4) -0.001(3) -0.002(3) 0.011(3)
C36 0.030(3) 0.038(3) 0.052(3) -0.006(2) -0.001(2) 0.003(2)
C37 0.043(3) 0.042(3) 0.079(5) -0.014(3) 0.001(3) -0.002(3)
C38 0.068(5) 0.079(6) 0.085(6) 0.001(5) -0.029(4) 0.020(4)
C39 0.057(4) 0.039(3) 0.057(4) -0.010(3) -0.009(3) 0.010(3)
C40 0.090(5) 0.039(3) 0.043(3) 0.010(3) 0.020(3) 0.012(3)
C41 0.083(5) 0.057(4) 0.037(3) 0.008(3) 0.020(3) 0.014(4)
C42 0.076(5) 0.087(6) 0.052(4) -0.006(4) 0.010(4) 0.012(4)
C43 0.086(6) 0.080(5) 0.049(4) 0.003(4) -0.001(4) 0.016(5)
F7 0.148(8) 0.077(5) 0.073(5) 0.022(4) 0.008(6) 0.021(6)
F9 0.166(10) 0.063(5) 0.071(5) 0.025(4) -0.030(6) -0.012(6)
F11 0.150(9) 0.059(5) 0.056(5) 0.014(4) -0.008(5) 0.004(5)
P3 0.107(4) 0.079(3) 0.063(3) 0.031(2) 0.015(2) 0.049(3)
F14 0.147(9) 0.103(8) 0.118(8) 0.047(7) -0.016(8) 0.051(7)
F16 0.160(10) 0.074(6) 0.068(6) 0.016(5) 0.009(7) 0.031(7)
F18 0.135(9) 0.103(8) 0.122(8) 0.053(7) 0.017(7) 0.030(7)
C67A 0.070(11) 0.054(10) 0.096(19) 0.019(11) -0.014(12) -0.013(8)
C65A 0.068(8) 0.029(5) 0.046(8) -0.004(5) -0.008(6) -0.001(5)
C66A 0.085(11) 0.080(11) 0.127(14) 0.055(10) 0.033(11) 0.044(9)

loop_
_atom_type_symbol
_atom_type_description
_atom_type_scat_dispersion_real
_atom_type_scat_dispersion_imag
_atom_type_scat_source
C C 0.0181 0.0091 'International Tables Vol C Tables 4.2.6.8 and 6.1.1.4'
H H 0.0000 0.0000 'International Tables Vol C Tables 4.2.6.8 and 6.1.1.4'
Au Au -4.4197 7.2980 'International Tables Vol C Tables 4.2.6.8 and 6.1.1.4'
F F 0.0727 0.0534 'International Tables Vol C Tables 4.2.6.8 and 6.1.1.4'
N N 0.0311 0.0180 'International Tables Vol C Tables 4.2.6.8 and 6.1.1.4'
O O 0.0492 0.0322 'International Tables Vol C Tables 4.2.6.8 and 6.1.1.4'
P P 0.2955 0.4335 'International Tables Vol C Tables 4.2.6.8 and 6.1.1.4'

loop_
_geom_angle_atom_site_label_1
_geom_angle_atom_site_label_2
_geom_angle_atom_site_label_3
_geom_angle
_geom_angle_site_symmetry_1
_geom_angle_site_symmetry_3
_geom_angle_publ_flag
C71 Au1 C44 178.9(2) . . ?
C44 N6 C45 111.1(5) . . ?
C44 N6 C47 125.2(5) . . ?
C45 N6 C47 123.3(5) . . ?
C44 N7 C46 110.5(5) . . ?
C44 N7 C59 123.5(5) . . ?
C46 N7 C59 125.9(5) . . ?
C71 N8 C72 110.8(5) . . ?
C71 N8 C74 124.3(5) . . ?
C72 N8 C74 124.5(5) . . ?
C71 N9 C73 110.6(6) . . ?
C71 N9 C83 125.3(6) . . ?
C73 N9 C83 122.7(6) . . ?
N6 C44 Au1 128.2(4) . . ?
N6 C44 N7 105.6(5) . . ?
N7 C44 Au1 126.2(4) . . ?
N6 C45 H45 127.0 . . ?
C46 C45 N6 106.0(5) . . ?
C46 C45 H45 127.0 . . ?
N7 C46 H46 126.6 . . ?
C45 C46 N7 106.8(5) . . ?
C45 C46 H46 126.6 . . ?
C48 C47 N6 118.0(5) . . ?
C52 C47 N6 118.5(5) . . ?
C52 C47 C48 123.5(5) . . ?
C47 C48 C49 116.6(5) . . ?
C47 C48 C53 122.4(5) . . ?
C49 C48 C53 121.0(5) . . ?
C48 C49 H49 119.2 . . ?
C50 C49 C48 121.6(5) . . ?
C50 C49 H49 119.2 . . ?
C49 C50 H50 120.1 . . ?
C49 C50 C51 119.8(5) . . ?
C51 C50 H50 120.1 . . ?
C50 C51 H51 119.3 . . ?
C52 C51 C50 121.4(5) . . ?
C52 C51 H51 119.3 . . ?
C47 C52 C56 122.4(5) . . ?
C51 C52 C47 117.1(5) . . ?
C51 C52 C56 120.4(5) . . ?
C48 C53 H53 107.6 . . ?
C48 C53 C54 112.0(5) . . ?
C48 C53 C55 111.0(5) . . ?
C54 C53 H53 107.6 . . ?
C55 C53 H53 107.6 . . ?
C55 C53 C54 110.9(6) . . ?
C53 C54 H54A 109.5 . . ?
C53 C54 H54B 109.5 . . ?
C53 C54 H54C 109.5 . . ?
H54A C54 H54B 109.5 . . ?
H54A C54 H54C 109.5 . . ?
H54B C54 H54C 109.5 . . ?
C53 C55 H55A 109.5 . . ?
C53 C55 H55B 109.5 . . ?
C53 C55 H55C 109.5 . . ?
H55A C55 H55B 109.5 . . ?
H55A C55 H55C 109.5 . . ?
H55B C55 H55C 109.5 . . ?
C52 C56 H56 108.7 . . ?
C52 C56 C57 112.3(6) . . ?
C57 C56 H56 108.7 . . ?
C58 C56 C52 110.8(5) . . ?
C58 C56 H56 108.7 . . ?
C58 C56 C57 107.6(6) . . ?
C56 C57 H57A 109.5 . . ?
C56 C57 H57B 109.5 . . ?
C56 C57 H57C 109.5 . . ?
H57A C57 H57B 109.5 . . ?
H57A C57 H57C 109.5 . . ?
H57B C57 H57C 109.5 . . ?
C56 C58 H58A 109.5 . . ?
C56 C58 H58B 109.5 . . ?
C56 C58 H58C 109.5 . . ?
H58A C58 H58B 109.5 . . ?
H58A C58 H58C 109.5 . . ?
H58B C58 H58C 109.5 . . ?
C60 C59 N7 118.7(5) . . ?
C64 C59 N7 117.9(5) . . ?
C64 C59 C60 123.3(5) . . ?
C59 C60 C65 128.5(8) . . ?
C59 C60 C65A 114.8(7) . . ?
C61 C60 C59 116.9(6) . . ?
C61 C60 C65 112.7(8) . . ?
C61 C60 C65A 127.5(8) . . ?
C60 C61 H61 119.1 . . ?
C62 C61 C60 121.9(6) . . ?
C62 C61 H61 119.1 . . ?
C61 C62 H62 120.2 . . ?
C61 C62 C63 119.7(6) . . ?
C63 C62 H62 120.2 . . ?
C62 C63 H63 119.1 . . ?
C64 C63 C62 121.8(6) . . ?
C64 C63 H63 119.1 . . ?
C59 C64 C68 122.0(5) . . ?
C63 C64 C59 116.5(6) . . ?
C63 C64 C68 121.5(6) . . ?
C60 C65 H65 106.6 . . ?
C66 C65 C60 119.6(13) . . ?
C66 C65 H65 106.6 . . ?
C66 C65 C67 111.0(14) . . ?
C67 C65 C60 105.8(13) . . ?
C67 C65 H65 106.6 . . ?
C65 C66 H66A 109.5 . . ?
C65 C66 H66B 109.5 . . ?
C65 C66 H66C 109.5 . . ?
H66A C66 H66B 109.5 . . ?
H66A C66 H66C 109.5 . . ?
H66B C66 H66C 109.5 . . ?
C65 C67 H67A 109.5 . . ?
C65 C67 H67B 109.5 . . ?
C65 C67 H67C 109.5 . . ?
H67A C67 H67B 109.5 . . ?
H67A C67 H67C 109.5 . . ?
H67B C67 H67C 109.5 . . ?
C64 C68 H68 107.5 . . ?
C64 C68 C69 110.9(5) . . ?
C69 C68 H68 107.5 . . ?
C70 C68 C64 110.2(5) . . ?
C70 C68 H68 107.5 . . ?
C70 C68 C69 112.8(6) . . ?
C68 C69 H69A 109.5 . . ?
C68 C69 H69B 109.5 . . ?
C68 C69 H69C 109.5 . . ?
H69A C69 H69B 109.5 . . ?
H69A C69 H69C 109.5 . . ?
H69B C69 H69C 109.5 . . ?
C68 C70 H70A 109.5 . . ?
C68 C70 H70B 109.5 . . ?
C68 C70 H70C 109.5 . . ?
H70A C70 H70B 109.5 . . ?
H70A C70 H70C 109.5 . . ?
H70B C70 H70C 109.5 . . ?
N8 C71 Au1 127.9(4) . . ?
N9 C71 Au1 126.9(4) . . ?
N9 C71 N8 105.1(5) . . ?
N8 C72 H72 126.6 . . ?
C73 C72 N8 106.8(6) . . ?
C73 C72 H72 126.6 . . ?
N9 C73 H73 126.6 . . ?
C72 C73 N9 106.7(6) . . ?
C72 C73 H73 126.6 . . ?
C75 C74 N8 118.1(5) . . ?
C79 C74 N8 119.5(5) . . ?
C79 C74 C75 122.3(6) . . ?
C74 C75 C80 121.8(5) . . ?
C76 C75 C74 117.2(5) . . ?
C76 C75 C80 120.9(6) . . ?
C75 C76 H76 119.2 . . ?
C75 C76 C77 121.7(6) . . ?
C77 C76 H76 119.2 . . ?
C76 C77 C81 120.7(6) . . ?
C78 C77 C76 118.9(6) . . ?
C78 C77 C81 120.4(6) . . ?
C77 C78 H78 119.0 . . ?
C77 C78 C79 121.9(6) . . ?
C79 C78 H78 119.0 . . ?
C74 C79 C82 121.3(6) . . ?
C78 C79 C74 117.9(6) . . ?
C78 C79 C82 120.8(6) . . ?
C75 C80 H80A 109.5 . . ?
C75 C80 H80B 109.5 . . ?
C75 C80 H80C 109.5 . . ?
H80A C80 H80B 109.5 . . ?
H80A C80 H80C 109.5 . . ?
H80B C80 H80C 109.5 . . ?
C77 C81 H81A 109.5 . . ?
C77 C81 H81B 109.5 . . ?
C77 C81 H81C 109.5 . . ?
H81A C81 H81B 109.5 . . ?
H81A C81 H81C 109.5 . . ?
H81B C81 H81C 109.5 . . ?
C79 C82 H82A 109.5 . . ?
C79 C82 H82B 109.5 . . ?
C79 C82 H82C 109.5 . . ?
H82A C82 H82B 109.5 . . ?
H82A C82 H82C 109.5 . . ?
H82B C82 H82C 109.5 . . ?
N9 C83 H83A 105.0 . . ?
N9 C83 H83B 105.0 . . ?
N9 C83 H83C 111.1 . . ?
N9 C83 H83D 111.1 . . ?
N9 C83 C84A 103.1(7) . . ?
H83A C83 H83B 105.9 . . ?
H83C C83 H83D 109.1 . . ?
C84 C83 N9 129.1(9) . . ?
C84 C83 H83A 105.0 . . ?
C84 C83 H83B 105.0 . . ?
C84A C83 H83C 111.1 . . ?
C84A C83 H83D 111.1 . . ?
C86 O4 H4 109.5 . . ?
C84 N10 H10 119.0 . . ?
C84 N10 C85 122.0(14) . . ?
C85 N10 H10 119.0 . . ?
C83 C84 N10 114.7(11) . . ?
O3 C84 C83 128.0(14) . . ?
O3 C84 N10 117.3(15) . . ?
N10 C85 H85A 109.2 . . ?
N10 C85 H85B 109.2 . . ?
N10 C85 C86 111.9(16) . . ?
H85A C85 H85B 107.9 . . ?
C86 C85 H85A 109.2 . . ?
C86 C85 H85B 109.2 . . ?
O4 C86 C85 119.2(16) . . ?
O4 C86 H86A 107.5 . . ?
O4 C86 H86B 107.5 . . ?
C85 C86 H86A 107.5 . . ?
C85 C86 H86B 107.5 . . ?
H86A C86 H86B 107.0 . . ?
C86A O4A H4A 109.5 . . ?
C84A N10A H10A 116.5 . . ?
C84A N10A C85A 126.9(14) . . ?
C85A N10A H10A 116.5 . . ?
O3A C84A C83 124.2(11) . . ?
O3A C84A N10A 118.8(14) . . ?
N10A C84A C83 117.0(11) . . ?
N10A C85A H85C 108.0 . . ?
N10A C85A H85D 108.0 . . ?
N10A C85A C86A 117.1(15) . . ?
H85C C85A H85D 107.3 . . ?
C86A C85A H85C 108.0 . . ?
C86A C85A H85D 108.0 . . ?
O4A C86A C85A 113.3(16) . . ?
O4A C86A H86C 108.9 . . ?
O4A C86A H86D 108.9 . . ?
C85A C86A H86C 108.9 . . ?
C85A C86A H86D 108.9 . . ?
H86C C86A H86D 107.7 . . ?
C28 Au2 C1 177.6(2) . . ?
F1 P1 F3 90.4(2) . . ?
F1 P1 F5 90.5(2) . . ?
F2 P1 F1 179.3(2) . . ?
F2 P1 F3 89.88(19) . . ?
F2 P1 F5 89.19(19) . . ?
F3 P1 F5 178.6(2) . . ?
F4 P1 F1 89.5(2) . . ?
F4 P1 F2 91.2(2) . . ?
F4 P1 F3 89.1(2) . . ?
F4 P1 F5 90.0(2) . . ?
F4 P1 F6 179.3(2) . . ?
F6 P1 F1 90.1(2) . . ?
F6 P1 F2 89.2(2) . . ?
F6 P1 F3 90.4(2) . . ?
F6 P1 F5 90.6(2) . . ?
C43 O2 H2 109.5 . . ?
C1 N1 C2 111.4(4) . . ?
C1 N1 C4 124.6(4) . . ?
C2 N1 C4 123.9(4) . . ?
C1 N2 C3 110.4(4) . . ?
C1 N2 C16 123.0(4) . . ?
C3 N2 C16 126.6(4) . . ?
C28 N3 C29 109.1(6) . . ?
C28 N3 C31 125.6(5) . . ?
C29 N3 C31 125.2(6) . . ?
C28 N4 C30 111.2(6) . . ?
C28 N4 C40 124.2(5) . . ?
C30 N4 C40 124.2(6) . . ?
C41 N5 H5 118.1 . . ?
C41 N5 C42 123.8(8) . . ?
C42 N5 H5 118.1 . . ?
N1 C1 Au2 128.6(3) . . ?
N1 C1 N2 105.5(4) . . ?
N2 C1 Au2 126.0(4) . . ?
N1 C2 H2A 127.4 . . ?
C3 C2 N1 105.3(5) . . ?
C3 C2 H2A 127.4 . . ?
N2 C3 H3 126.3 . . ?
C2 C3 N2 107.4(5) . . ?
C2 C3 H3 126.3 . . ?
C5 C4 N1 118.9(5) . . ?
C5 C4 C9 124.0(5) . . ?
C9 C4 N1 117.1(5) . . ?
C4 C5 C10 122.4(5) . . ?
C6 C5 C4 116.6(5) . . ?
C6 C5 C10 121.1(5) . . ?
C5 C6 H6 119.1 . . ?
C7 C6 C5 121.8(5) . . ?
C7 C6 H6 119.1 . . ?
C6 C7 H7 120.1 . . ?
C6 C7 C8 119.8(5) . . ?
C8 C7 H7 120.1 . . ?
C7 C8 H8 119.3 . . ?
C9 C8 C7 121.4(5) . . ?
C9 C8 H8 119.3 . . ?
C4 C9 C13 122.2(5) . . ?
C8 C9 C4 116.6(5) . . ?
C8 C9 C13 121.3(5) . . ?
C5 C10 H10B 108.0 . . ?
C5 C10 C11 111.3(5) . . ?
C5 C10 C12 111.9(5) . . ?
C11 C10 H10B 108.0 . . ?
C12 C10 H10B 108.0 . . ?
C12 C10 C11 109.5(6) . . ?
C10 C11 H11A 109.5 . . ?
C10 C11 H11B 109.5 . . ?
C10 C11 H11C 109.5 . . ?
H11A C11 H11B 109.5 . . ?
H11A C11 H11C 109.5 . . ?
H11B C11 H11C 109.5 . . ?
C10 C12 H12A 109.5 . . ?
C10 C12 H12B 109.5 . . ?
C10 C12 H12C 109.5 . . ?
H12A C12 H12B 109.5 . . ?
H12A C12 H12C 109.5 . . ?
H12B C12 H12C 109.5 . . ?
C9 C13 H13 107.3 . . ?
C9 C13 C14 110.9(5) . . ?
C9 C13 C15 111.4(5) . . ?
C14 C13 H13 107.3 . . ?
C14 C13 C15 112.4(6) . . ?
C15 C13 H13 107.3 . . ?
C13 C14 H14A 109.5 . . ?
C13 C14 H14B 109.5 . . ?
C13 C14 H14C 109.5 . . ?
H14A C14 H14B 109.5 . . ?
H14A C14 H14C 109.5 . . ?
H14B C14 H14C 109.5 . . ?
C13 C15 H15A 109.5 . . ?
C13 C15 H15B 109.5 . . ?
C13 C15 H15C 109.5 . . ?
H15A C15 H15B 109.5 . . ?
H15A C15 H15C 109.5 . . ?
H15B C15 H15C 109.5 . . ?
C17 C16 N2 118.2(5) . . ?
C17 C16 C21 123.3(5) . . ?
C21 C16 N2 118.5(5) . . ?
F8 P2 F12 91.9(6) . . ?
F8 P2 F10 86.9(6) . . ?
F8 P2 F7 176.3(8) . . ?
F8 P2 F9 91.4(5) . . ?
F8 P2 F11 89.1(5) . . ?
F12 P2 F10 178.6(7) . . ?
F7 P2 F12 91.8(7) . . ?
F7 P2 F10 89.4(6) . . ?
F7 P2 F9 89.3(5) . . ?
F7 P2 F11 90.2(5) . . ?
F9 P2 F12 90.7(6) . . ?
F9 P2 F10 88.7(6) . . ?
F9 P2 F11 179.5(7) . . ?
F11 P2 F12 89.0(6) . . ?
F11 P2 F10 91.6(6) . . ?
C16 C17 C18 116.4(7) . . ?
C16 C17 C22 121.3(6) . . ?
C18 C17 C22 122.2(6) . . ?
C17 C18 H18 119.2 . . ?
C19 C18 C17 121.6(7) . . ?
C19 C18 H18 119.2 . . ?
C18 C19 H19 119.4 . . ?
C18 C19 C20 121.1(6) . . ?
C20 C19 H19 119.4 . . ?
C19 C20 H20 119.5 . . ?
C19 C20 C21 121.0(7) . . ?
C21 C20 H20 119.5 . . ?
C16 C21 C20 116.6(6) . . ?
C16 C21 C25 122.1(5) . . ?
C20 C21 C25 121.2(6) . . ?
C17 C22 H22 108.2 . . ?
C23 C22 C17 108.9(6) . . ?
C23 C22 H22 108.2 . . ?
C24 C22 C17 113.6(9) . . ?
C24 C22 H22 108.2 . . ?
C24 C22 C23 109.6(7) . . ?
C22 C23 H23A 109.5 . . ?
C22 C23 H23B 109.5 . . ?
C22 C23 H23C 109.5 . . ?
H23A C23 H23B 109.5 . . ?
H23A C23 H23C 109.5 . . ?
H23B C23 H23C 109.5 . . ?
C22 C24 H24A 109.5 . . ?
C22 C24 H24B 109.5 . . ?
C22 C24 H24C 109.5 . . ?
H24A C24 H24B 109.5 . . ?
H24A C24 H24C 109.5 . . ?
H24B C24 H24C 109.5 . . ?
C21 C25 H25 106.8 . . ?
C21 C25 C26 114.3(6) . . ?
C21 C25 C27 109.6(6) . . ?
C26 C25 H25 106.8 . . ?
C26 C25 C27 112.1(6) . . ?
C27 C25 H25 106.8 . . ?
C25 C26 H26A 109.5 . . ?
C25 C26 H26B 109.5 . . ?
C25 C26 H26C 109.5 . . ?
H26A C26 H26B 109.5 . . ?
H26A C26 H26C 109.5 . . ?
H26B C26 H26C 109.5 . . ?
C25 C27 H27A 109.5 . . ?
C25 C27 H27B 109.5 . . ?
C25 C27 H27C 109.5 . . ?
H27A C27 H27B 109.5 . . ?
H27A C27 H27C 109.5 . . ?
H27B C27 H27C 109.5 . . ?
N3 C28 Au2 127.5(4) . . ?
N4 C28 Au2 127.6(4) . . ?
N4 C28 N3 104.8(5) . . ?
N3 C29 H29 125.7 . . ?
C30 C29 N3 108.7(7) . . ?
C30 C29 H29 125.7 . . ?
N4 C30 H30 126.9 . . ?
C29 C30 N4 106.3(6) . . ?
C29 C30 H30 126.9 . . ?
C32 C31 N3 120.1(6) . . ?
C36 C31 N3 119.0(5) . . ?
C36 C31 C32 120.9(6) . . ?
C31 C32 C37 121.0(7) . . ?
C33 C32 C31 117.8(6) . . ?
C33 C32 C37 121.2(6) . . ?
C32 C33 H33 118.5 . . ?
C32 C33 C34 122.9(6) . . ?
C34 C33 H33 118.5 . . ?
C33 C34 C35 117.2(7) . . ?
C33 C34 C38 121.0(7) . . ?
C35 C34 C38 121.8(7) . . ?
C34 C35 H35 118.8 . . ?
C36 C35 C34 122.5(7) . . ?
C36 C35 H35 118.8 . . ?
C31 C36 C39 119.8(6) . . ?
C35 C36 C31 118.6(5) . . ?
C35 C36 C39 121.5(6) . . ?
C32 C37 H37A 109.5 . . ?
C32 C37 H37B 109.5 . . ?
C32 C37 H37C 109.5 . . ?
H37A C37 H37B 109.5 . . ?
H37A C37 H37C 109.5 . . ?
H37B C37 H37C 109.5 . . ?
C34 C38 H38A 109.5 . . ?
C34 C38 H38B 109.5 . . ?
C34 C38 H38C 109.5 . . ?
H38A C38 H38B 109.5 . . ?
H38A C38 H38C 109.5 . . ?
H38B C38 H38C 109.5 . . ?
C36 C39 H39A 109.5 . . ?
C36 C39 H39B 109.5 . . ?
C36 C39 H39C 109.5 . . ?
H39A C39 H39B 109.5 . . ?
H39A C39 H39C 109.5 . . ?
H39B C39 H39C 109.5 . . ?
N4 C40 H40A 109.3 . . ?
N4 C40 H40B 109.3 . . ?
N4 C40 C41 111.7(6) . . ?
H40A C40 H40B 107.9 . . ?
C41 C40 H40A 109.3 . . ?
C41 C40 H40B 109.3 . . ?
O1 C41 N5 125.8(8) . . ?
O1 C41 C40 120.1(7) . . ?
N5 C41 C40 114.1(7) . . ?
N5 C42 H42A 109.8 . . ?
N5 C42 H42B 109.8 . . ?
N5 C42 C43 109.6(8) . . ?
H42A C42 H42B 108.2 . . ?
C43 C42 H42A 109.8 . . ?
C43 C42 H42B 109.8 . . ?
O2 C43 C42 112.4(8) . . ?
O2 C43 H43A 109.1 . . ?
O2 C43 H43B 109.1 . . ?
C42 C43 H43A 109.1 . . ?
C42 C43 H43B 109.1 . . ?
H43A C43 H43B 107.9 . . ?
F15 P3 F13 89.5(7) . . ?
F15 P3 F17 177.8(8) . . ?
F15 P3 F16 90.1(6) . . ?
F15 P3 F18 90.1(7) . . ?
F13 P3 F16 87.8(7) . . ?
F13 P3 F18 89.0(6) . . ?
F17 P3 F13 88.5(6) . . ?
F17 P3 F16 89.0(6) . . ?
F17 P3 F18 90.7(7) . . ?
F14 P3 F15 91.3(7) . . ?
F14 P3 F13 179.0(8) . . ?
F14 P3 F17 90.8(7) . . ?
F14 P3 F16 91.6(7) . . ?
F14 P3 F18 91.6(7) . . ?
F18 P3 F16 176.8(7) . . ?
H67D C67A H67E 109.5 . . ?
H67D C67A H67F 109.5 . . ?
H67E C67A H67F 109.5 . . ?
C65A C67A H67D 109.5 . . ?
C65A C67A H67E 109.5 . . ?
C65A C67A H67F 109.5 . . ?
C60 C65A H65A 110.4 . . ?
C67A C65A C60 108.6(13) . . ?
C67A C65A H65A 110.4 . . ?
C66A C65A C60 107.5(13) . . ?
C66A C65A C67A 109.6(15) . . ?
C66A C65A H65A 110.4 . . ?
C65A C66A H66D 109.5 . . ?
C65A C66A H66E 109.5 . . ?
C65A C66A H66F 109.5 . . ?
H66D C66A H66E 109.5 . . ?
H66D C66A H66F 109.5 . . ?
H66E C66A H66F 109.5 . . ?

loop_
_geom_bond_atom_site_label_1
_geom_bond_atom_site_label_2
_geom_bond_distance
_geom_bond_site_symmetry_2
_geom_bond_publ_flag
Au1 C44 2.017(5) . ?
Au1 C71 2.010(6) . ?
N6 C44 1.339(7) . ?
N6 C45 1.404(7) . ?
N6 C47 1.434(6) . ?
N7 C44 1.362(7) . ?
N7 C46 1.392(8) . ?
N7 C59 1.439(7) . ?
N8 C71 1.366(8) . ?
N8 C72 1.397(9) . ?
N8 C74 1.434(8) . ?
N9 C71 1.333(8) . ?
N9 C73 1.423(9) . ?
N9 C83 1.450(9) . ?
C45 H45 0.9300 . ?
C45 C46 1.362(9) . ?
C46 H46 0.9300 . ?
C47 C48 1.398(8) . ?
C47 C52 1.397(8) . ?
C48 C49 1.400(8) . ?
C48 C53 1.512(8) . ?
C49 H49 0.9300 . ?
C49 C50 1.380(8) . ?
C50 H50 0.9300 . ?
C50 C51 1.390(9) . ?
C51 H51 0.9300 . ?
C51 C52 1.389(8) . ?
C52 C56 1.528(8) . ?
C53 H53 0.9800 . ?
C53 C54 1.539(9) . ?
C53 C55 1.514(9) . ?
C54 H54A 0.9600 . ?
C54 H54B 0.9600 . ?
C54 H54C 0.9600 . ?
C55 H55A 0.9600 . ?
C55 H55B 0.9600 . ?
C55 H55C 0.9600 . ?
C56 H56 0.9800 . ?
C56 C57 1.546(10) . ?
C56 C58 1.514(9) . ?
C57 H57A 0.9600 . ?
C57 H57B 0.9600 . ?
C57 H57C 0.9600 . ?
C58 H58A 0.9600 . ?
C58 H58B 0.9600 . ?
C58 H58C 0.9600 . ?
C59 C60 1.398(9) . ?
C59 C64 1.392(8) . ?
C60 C61 1.388(9) . ?
C60 C65 1.555(13) . ?
C60 C65A 1.558(13) . ?
C61 H61 0.9300 . ?
C61 C62 1.358(11) . ?
C62 H62 0.9300 . ?
C62 C63 1.390(10) . ?
C63 H63 0.9300 . ?
C63 C64 1.387(8) . ?
C64 C68 1.531(8) . ?
C65 H65 0.9800 . ?
C65 C66 1.48(2) . ?
C65 C67 1.540(19) . ?
C66 H66A 0.9600 . ?
C66 H66B 0.9600 . ?
C66 H66C 0.9600 . ?
C67 H67A 0.9600 . ?
C67 H67B 0.9600 . ?
C67 H67C 0.9600 . ?
C68 H68 0.9800 . ?
C68 C69 1.533(10) . ?
C68 C70 1.517(9) . ?
C69 H69A 0.9600 . ?
C69 H69B 0.9600 . ?
C69 H69C 0.9600 . ?
C70 H70A 0.9600 . ?
C70 H70B 0.9600 . ?
C70 H70C 0.9600 . ?
C72 H72 0.9300 . ?
C72 C73 1.329(11) . ?
C73 H73 0.9300 . ?
C74 C75 1.401(9) . ?
C74 C79 1.392(9) . ?
C75 C76 1.377(8) . ?
C75 C80 1.516(8) . ?
C76 H76 0.9300 . ?
C76 C77 1.398(8) . ?
C77 C78 1.373(10) . ?
C77 C81 1.514(9) . ?
C78 H78 0.9300 . ?
C78 C79 1.373(10) . ?
C79 C82 1.511(9) . ?
C80 H80A 0.9600 . ?
C80 H80B 0.9600 . ?
C80 H80C 0.9600 . ?
C81 H81A 0.9600 . ?
C81 H81B 0.9600 . ?
C81 H81C 0.9600 . ?
C82 H82A 0.9600 . ?
C82 H82B 0.9600 . ?
C82 H82C 0.9600 . ?
C83 H83A 0.9700 . ?
C83 H83B 0.9700 . ?
C83 H83C 0.9700 . ?
C83 H83D 0.9700 . ?
C83 C84 1.265(15) . ?
C83 C84A 1.659(15) . ?
O3 C84 1.192(13) . ?
O4 H4 0.8200 . ?
O4 C86 1.266(15) . ?
N10 H10 0.8600 . ?
N10 C84 1.337(14) . ?
N10 C85 1.455(15) . ?
C85 H85A 0.9700 . ?
C85 H85B 0.9700 . ?
C85 C86 1.487(16) . ?
C86 H86A 0.9700 . ?
C86 H86B 0.9700 . ?
O3A C84A 1.262(15) . ?
O4A H4A 0.8200 . ?
O4A C86A 1.386(17) . ?
N10A H10A 0.8600 . ?
N10A C84A 1.381(15) . ?
N10A C85A 1.455(15) . ?
C85A H85C 0.9700 . ?
C85A H85D 0.9700 . ?
C85A C86A 1.487(16) . ?
C86A H86C 0.9700 . ?
C86A H86D 0.9700 . ?
Au2 C1 2.016(5) . ?
Au2 C28 1.999(5) . ?
F8 P2 1.596(9) . ?
P1 F1 1.600(4) . ?
P1 F2 1.594(3) . ?
P1 F3 1.600(3) . ?
P1 F4 1.591(4) . ?
P1 F5 1.602(3) . ?
P1 F6 1.593(4) . ?
F15 P3 1.646(10) . ?
O1 C41 1.209(9) . ?
O2 H2 0.8200 . ?
O2 C43 1.417(11) . ?
N1 C1 1.336(6) . ?
N1 C2 1.407(7) . ?
N1 C4 1.443(6) . ?
N2 C1 1.357(6) . ?
N2 C3 1.385(7) . ?
N2 C16 1.434(6) . ?
N3 C28 1.379(8) . ?
N3 C29 1.391(8) . ?
N3 C31 1.425(9) . ?
N4 C28 1.333(7) . ?
N4 C30 1.409(9) . ?
N4 C40 1.450(10) . ?
N5 H5 0.8600 . ?
N5 C41 1.315(11) . ?
N5 C42 1.463(11) . ?
F12 P2 1.679(11) . ?
C2 H2A 0.9300 . ?
C2 C3 1.357(8) . ?
C3 H3 0.9300 . ?
C4 C5 1.394(8) . ?
C4 C9 1.409(8) . ?
C5 C6 1.393(8) . ?
C5 C10 1.512(8) . ?
C6 H6 0.9300 . ?
C6 C7 1.385(9) . ?
C7 H7 0.9300 . ?
C7 C8 1.393(8) . ?
C8 H8 0.9300 . ?
C8 C9 1.390(8) . ?
C9 C13 1.518(8) . ?
C10 H10B 0.9800 . ?
C10 C11 1.523(9) . ?
C10 C12 1.515(10) . ?
C11 H11A 0.9600 . ?
C11 H11B 0.9600 . ?
C11 H11C 0.9600 . ?
C12 H12A 0.9600 . ?
C12 H12B 0.9600 . ?
C12 H12C 0.9600 . ?
C13 H13 0.9800 . ?
C13 C14 1.524(9) . ?
C13 C15 1.524(9) . ?
C14 H14A 0.9600 . ?
C14 H14B 0.9600 . ?
C14 H14C 0.9600 . ?
C15 H15A 0.9600 . ?
C15 H15B 0.9600 . ?
C15 H15C 0.9600 . ?
C16 C17 1.395(8) . ?
C16 C21 1.399(9) . ?
P2 F10 1.719(11) . ?
P2 F7 1.605(9) . ?
P2 F9 1.649(9) . ?
P2 F11 1.661(9) . ?
C17 C18 1.398(10) . ?
C17 C22 1.528(11) . ?
C18 H18 0.9300 . ?
C18 C19 1.358(13) . ?
F13 P3 1.656(10) . ?
C19 H19 0.9300 . ?
C19 C20 1.361(12) . ?
F17 P3 1.649(11) . ?
C20 H20 0.9300 . ?
C20 C21 1.404(8) . ?
C21 C25 1.513(9) . ?
C22 H22 0.9800 . ?
C22 C23 1.520(12) . ?
C22 C24 1.513(11) . ?
C23 H23A 0.9600 . ?
C23 H23B 0.9600 . ?
C23 H23C 0.9600 . ?
C24 H24A 0.9600 . ?
C24 H24B 0.9600 . ?
C24 H24C 0.9600 . ?
C25 H25 0.9800 . ?
C25 C26 1.521(9) . ?
C25 C27 1.534(9) . ?
C26 H26A 0.9600 . ?
C26 H26B 0.9600 . ?
C26 H26C 0.9600 . ?
C27 H27A 0.9600 . ?
C27 H27B 0.9600 . ?
C27 H27C 0.9600 . ?
C29 H29 0.9300 . ?
C29 C30 1.308(12) . ?
C30 H30 0.9300 . ?
C31 C32 1.413(8) . ?
C31 C36 1.387(9) . ?
C32 C33 1.374(11) . ?
C32 C37 1.512(10) . ?
C33 H33 0.9300 . ?
C33 C34 1.388(11) . ?
C34 C35 1.393(10) . ?
C34 C38 1.516(11) . ?
C35 H35 0.9300 . ?
C35 C36 1.374(10) . ?
C36 C39 1.525(8) . ?
C37 H37A 0.9600 . ?
C37 H37B 0.9600 . ?
C37 H37C 0.9600 . ?
C38 H38A 0.9600 . ?
C38 H38B 0.9600 . ?
C38 H38C 0.9600 . ?
C39 H39A 0.9600 . ?
C39 H39B 0.9600 . ?
C39 H39C 0.9600 . ?
C40 H40A 0.9700 . ?
C40 H40B 0.9700 . ?
C40 C41 1.532(10) . ?
C42 H42A 0.9700 . ?
C42 H42B 0.9700 . ?
C42 C43 1.521(12) . ?
C43 H43A 0.9700 . ?
C43 H43B 0.9700 . ?
P3 F14 1.630(11) . ?
P3 F16 1.677(11) . ?
P3 F18 1.656(12) . ?
C67A H67D 0.9600 . ?
C67A H67E 0.9600 . ?
C67A H67F 0.9600 . ?
C67A C65A 1.530(19) . ?
C65A H65A 0.9800 . ?
C65A C66A 1.48(2) . ?
C66A H66D 0.9600 . ?
C66A H66E 0.9600 . ?
C66A H66F 0.9600 . ?

loop_
_geom_torsion_atom_site_label_1
_geom_torsion_atom_site_label_2
_geom_torsion_atom_site_label_3
_geom_torsion_atom_site_label_4
_geom_torsion
_geom_torsion_site_symmetry_1
_geom_torsion_site_symmetry_2
_geom_torsion_site_symmetry_3
_geom_torsion_site_symmetry_4
_geom_torsion_publ_flag
N6 C45 C46 N7 0.9(8) . . . . ?
N6 C47 C48 C49 -178.9(5) . . . . ?
N6 C47 C48 C53 1.9(8) . . . . ?
N6 C47 C52 C51 178.9(5) . . . . ?
N6 C47 C52 C56 -3.5(8) . . . . ?
N7 C59 C60 C61 178.9(6) . . . . ?
N7 C59 C60 C65 -17.9(13) . . . . ?
N7 C59 C60 C65A 8.2(11) . . . . ?
N7 C59 C64 C63 -178.7(5) . . . . ?
N7 C59 C64 C68 1.2(8) . . . . ?
N8 C72 C73 N9 0.5(11) . . . . ?
N8 C74 C75 C76 -177.6(5) . . . . ?
N8 C74 C75 C80 4.1(8) . . . . ?
N8 C74 C79 C78 177.1(5) . . . . ?
N8 C74 C79 C82 -4.6(8) . . . . ?
N9 C83 C84 O3 180.0(9) . . . . ?
N9 C83 C84 N10 -0.5(10) . . . . ?
N9 C83 C84A O3A -11.7(7) . . . . ?
N9 C83 C84A N10A 168.9(7) . . . . ?
C44 N6 C45 C46 0.0(8) . . . . ?
C44 N6 C47 C48 84.0(7) . . . . ?
C44 N6 C47 C52 -95.3(7) . . . . ?
C44 N7 C46 C45 -1.6(8) . . . . ?
C44 N7 C59 C60 100.6(7) . . . . ?
C44 N7 C59 C64 -82.1(7) . . . . ?
C45 N6 C44 Au1 177.5(5) . . . . ?
C45 N6 C44 N7 -1.0(7) . . . . ?
C45 N6 C47 C48 -88.4(7) . . . . ?
C45 N6 C47 C52 92.3(7) . . . . ?
C46 N7 C44 Au1 -176.9(5) . . . . ?
C46 N7 C44 N6 1.6(7) . . . . ?
C46 N7 C59 C60 -83.1(8) . . . . ?
C46 N7 C59 C64 94.1(7) . . . . ?
C47 N6 C44 Au1 4.3(9) . . . . ?
C47 N6 C44 N7 -174.2(5) . . . . ?
C47 N6 C45 C46 173.4(6) . . . . ?
C47 C48 C49 C50 0.0(8) . . . . ?
C47 C48 C53 C54 117.3(6) . . . . ?
C47 C48 C53 C55 -118.2(7) . . . . ?
C47 C52 C56 C57 142.0(6) . . . . ?
C47 C52 C56 C58 -97.7(7) . . . . ?
C48 C47 C52 C51 -0.4(8) . . . . ?
C48 C47 C52 C56 177.2(5) . . . . ?
C48 C49 C50 C51 -0.4(9) . . . . ?
C49 C48 C53 C54 -61.8(7) . . . . ?
C49 C48 C53 C55 62.7(8) . . . . ?
C49 C50 C51 C52 0.3(9) . . . . ?
C50 C51 C52 C47 0.0(8) . . . . ?
C50 C51 C52 C56 -177.6(5) . . . . ?
C51 C52 C56 C57 -40.5(8) . . . . ?
C51 C52 C56 C58 79.8(7) . . . . ?
C52 C47 C48 C49 0.3(8) . . . . ?
C52 C47 C48 C53 -178.8(5) . . . . ?
C53 C48 C49 C50 179.2(5) . . . . ?
C59 N7 C44 Au1 -0.2(8) . . . . ?
C59 N7 C44 N6 178.4(5) . . . . ?
C59 N7 C46 C45 -178.3(6) . . . . ?
C59 C60 C61 C62 -0.6(11) . . . . ?
C59 C60 C65 C66 -123.6(14) . . . . ?
C59 C60 C65 C67 110.2(14) . . . . ?
C59 C60 C65A C67A 142.9(16) . . . . ?
C59 C60 C65A C66A -98.6(14) . . . . ?
C59 C64 C68 C69 121.4(6) . . . . ?
C59 C64 C68 C70 -112.9(7) . . . . ?
C60 C59 C64 C63 -1.6(9) . . . . ?
C60 C59 C64 C68 178.4(6) . . . . ?
C60 C61 C62 C63 -0.7(12) . . . . ?
C61 C60 C65 C66 40.2(16) . . . . ?
C61 C60 C65 C67 -86.0(15) . . . . ?
C61 C60 C65A C67A -27(2) . . . . ?
C61 C60 C65A C66A 91.8(15) . . . . ?
C61 C62 C63 C64 1.0(11) . . . . ?
C62 C63 C64 C59 0.1(9) . . . . ?
C62 C63 C64 C68 -179.8(6) . . . . ?
C63 C64 C68 C69 -58.7(8) . . . . ?
C63 C64 C68 C70 67.0(8) . . . . ?
C64 C59 C60 C61 1.8(10) . . . . ?
C64 C59 C60 C65 165.1(10) . . . . ?
C64 C59 C60 C65A -168.9(9) . . . . ?
C65 C60 C61 C62 -166.5(9) . . . . ?
C71 N8 C72 C73 -0.5(10) . . . . ?
C71 N8 C74 C75 -97.1(7) . . . . ?
C71 N8 C74 C79 85.8(8) . . . . ?
C71 N9 C73 C72 -0.4(11) . . . . ?
C71 N9 C83 C84 86.6(10) . . . . ?
C71 N9 C83 C84A 76.6(8) . . . . ?
C72 N8 C71 Au1 177.7(6) . . . . ?
C72 N8 C71 N9 0.2(8) . . . . ?
C72 N8 C74 C75 74.9(9) . . . . ?
C72 N8 C74 C79 -102.2(8) . . . . ?
C73 N9 C71 Au1 -177.4(6) . . . . ?
C73 N9 C71 N8 0.1(8) . . . . ?
C73 N9 C83 C84 -79.0(11) . . . . ?
C73 N9 C83 C84A -89.0(8) . . . . ?
C74 N8 C71 Au1 -9.4(9) . . . . ?
C74 N8 C71 N9 173.2(6) . . . . ?
C74 N8 C72 C73 -173.5(7) . . . . ?
C74 C75 C76 C77 1.4(9) . . . . ?
C75 C74 C79 C78 0.1(9) . . . . ?
C75 C74 C79 C82 178.4(6) . . . . ?
C75 C76 C77 C78 -1.7(9) . . . . ?
C75 C76 C77 C81 -179.7(6) . . . . ?
C76 C77 C78 C79 1.1(10) . . . . ?
C77 C78 C79 C74 -0.4(9) . . . . ?
C77 C78 C79 C82 -178.7(6) . . . . ?
C79 C74 C75 C76 -0.6(8) . . . . ?
C79 C74 C75 C80 -178.8(6) . . . . ?
C80 C75 C76 C77 179.6(6) . . . . ?
C81 C77 C78 C79 179.1(6) . . . . ?
C83 N9 C71 Au1 15.6(11) . . . . ?
C83 N9 C71 N8 -166.9(7) . . . . ?
C83 N9 C73 C72 167.0(8) . . . . ?
N10 C85 C86 O4 -72(3) . . . . ?
C84 N10 C85 C86 -170.8(14) . . . . ?
C85 N10 C84 C83 176.3(17) . . . . ?
C85 N10 C84 O3 -4.2(18) . . . . ?
N10A C85A C86A O4A -61(2) . . . . ?
C84A N10A C85A C86A 104.0(16) . . . . ?
C85A N10A C84A C83 172.4(12) . . . . ?
C85A N10A C84A O3A -7.0(13) . . . . ?
N1 C2 C3 N2 -1.2(7) . . . . ?
N1 C4 C5 C6 178.4(5) . . . . ?
N1 C4 C5 C10 -3.7(8) . . . . ?
N1 C4 C9 C8 -177.2(5) . . . . ?
N1 C4 C9 C13 1.3(7) . . . . ?
N2 C16 C17 C18 -178.4(5) . . . . ?
N2 C16 C17 C22 -0.1(9) . . . . ?
N2 C16 C21 C20 178.7(5) . . . . ?
N2 C16 C21 C25 -4.3(8) . . . . ?
N3 C29 C30 N4 -0.8(8) . . . . ?
N3 C31 C32 C33 177.8(5) . . . . ?
N3 C31 C32 C37 -2.5(8) . . . . ?
N3 C31 C36 C35 -176.5(5) . . . . ?
N3 C31 C36 C39 1.9(8) . . . . ?
N4 C40 C41 O1 -13.9(10) . . . . ?
N4 C40 C41 N5 166.5(6) . . . . ?
N5 C42 C43 O2 -67.5(10) . . . . ?
C1 N1 C2 C3 1.4(7) . . . . ?
C1 N1 C4 C5 -91.1(6) . . . . ?
C1 N1 C4 C9 86.8(6) . . . . ?
C1 N2 C3 C2 0.7(7) . . . . ?
C1 N2 C16 C17 100.7(6) . . . . ?
C1 N2 C16 C21 -77.9(7) . . . . ?
C2 N1 C1 Au2 177.4(4) . . . . ?
C2 N1 C1 N2 -1.0(6) . . . . ?
C2 N1 C4 C5 93.9(6) . . . . ?
C2 N1 C4 C9 -88.2(6) . . . . ?
C3 N2 C1 Au2 -178.2(4) . . . . ?
C3 N2 C1 N1 0.2(6) . . . . ?
C3 N2 C16 C17 -80.4(7) . . . . ?
C3 N2 C16 C21 101.0(6) . . . . ?
C4 N1 C1 Au2 1.8(8) . . . . ?
C4 N1 C1 N2 -176.5(5) . . . . ?
C4 N1 C2 C3 177.0(5) . . . . ?
C4 C5 C6 C7 -1.5(8) . . . . ?
C4 C5 C10 C11 -105.0(6) . . . . ?
C4 C5 C10 C12 132.1(7) . . . . ?
C4 C9 C13 C14 -110.2(6) . . . . ?
C4 C9 C13 C15 123.8(7) . . . . ?
C5 C4 C9 C8 0.5(8) . . . . ?
C5 C4 C9 C13 179.1(5) . . . . ?
C5 C6 C7 C8 1.1(9) . . . . ?
C6 C5 C10 C11 72.9(7) . . . . ?
C6 C5 C10 C12 -50.0(8) . . . . ?
C6 C7 C8 C9 0.2(8) . . . . ?
C7 C8 C9 C4 -0.9(8) . . . . ?
C7 C8 C9 C13 -179.5(5) . . . . ?
C8 C9 C13 C14 68.3(7) . . . . ?
C8 C9 C13 C15 -57.8(8) . . . . ?
C9 C4 C5 C6 0.6(8) . . . . ?
C9 C4 C5 C10 178.6(5) . . . . ?
C10 C5 C6 C7 -179.5(5) . . . . ?
C16 N2 C1 Au2 0.9(7) . . . . ?
C16 N2 C1 N1 179.3(5) . . . . ?
C16 N2 C3 C2 -178.4(5) . . . . ?
C16 C17 C18 C19 0.0(10) . . . . ?
C16 C17 C22 C23 -89.8(8) . . . . ?
C16 C17 C22 C24 147.7(8) . . . . ?
C16 C21 C25 C26 137.3(6) . . . . ?
C16 C21 C25 C27 -95.8(7) . . . . ?
C17 C16 C21 C20 0.2(9) . . . . ?
C17 C16 C21 C25 177.1(6) . . . . ?
C17 C18 C19 C20 -0.7(11) . . . . ?
C18 C17 C22 C23 88.3(8) . . . . ?
C18 C17 C22 C24 -34.2(11) . . . . ?
C18 C19 C20 C21 1.1(11) . . . . ?
C19 C20 C21 C16 -0.8(9) . . . . ?
C19 C20 C21 C25 -177.8(6) . . . . ?
C20 C21 C25 C26 -45.9(8) . . . . ?
C20 C21 C25 C27 80.9(7) . . . . ?
C21 C16 C17 C18 0.2(9) . . . . ?
C21 C16 C17 C22 178.5(6) . . . . ?
C22 C17 C18 C19 -178.2(7) . . . . ?
C28 N3 C29 C30 0.7(8) . . . . ?
C28 N3 C31 C32 80.8(7) . . . . ?
C28 N3 C31 C36 -101.0(7) . . . . ?
C28 N4 C30 C29 0.8(8) . . . . ?
C28 N4 C40 C41 94.4(7) . . . . ?
C29 N3 C28 Au2 176.8(4) . . . . ?
C29 N3 C28 N4 -0.2(6) . . . . ?
C29 N3 C31 C32 -102.5(7) . . . . ?
C29 N3 C31 C36 75.7(8) . . . . ?
C30 N4 C28 Au2 -177.3(5) . . . . ?
C30 N4 C28 N3 -0.3(7) . . . . ?
C30 N4 C40 C41 -76.9(8) . . . . ?
C31 N3 C28 Au2 -6.1(8) . . . . ?
C31 N3 C28 N4 177.0(5) . . . . ?
C31 N3 C29 C30 -176.5(6) . . . . ?
C31 C32 C33 C34 -1.0(9) . . . . ?
C32 C31 C36 C35 1.7(9) . . . . ?
C32 C31 C36 C39 -179.8(6) . . . . ?
C32 C33 C34 C35 1.0(10) . . . . ?
C32 C33 C34 C38 -179.3(7) . . . . ?
C33 C34 C35 C36 0.4(10) . . . . ?
C34 C35 C36 C31 -1.7(10) . . . . ?
C34 C35 C36 C39 179.9(6) . . . . ?
C36 C31 C32 C33 -0.4(9) . . . . ?
C36 C31 C32 C37 179.2(6) . . . . ?
C37 C32 C33 C34 179.4(6) . . . . ?
C38 C34 C35 C36 -179.4(7) . . . . ?
C40 N4 C28 Au2 10.4(8) . . . . ?
C40 N4 C28 N3 -172.6(5) . . . . ?
C40 N4 C30 C29 173.0(6) . . . . ?
C41 N5 C42 C43 124.0(9) . . . . ?
C42 N5 C41 O1 1.1(14) . . . . ?
C42 N5 C41 C40 -179.3(7) . . . . ?
C65A C60 C61 C62 168.7(11) . . . . ?

loop_
_smtbx_masks_void_nr
_smtbx_masks_void_average_x
_smtbx_masks_void_average_y
_smtbx_masks_void_average_z
_smtbx_masks_void_volume
_smtbx_masks_void_count_electrons
_smtbx_masks_void_content
1 0.500 0.000 0.000 159.4 0.0 ?
2 0.500 0.000 0.500 236.8 73.1 ?
